data_4105132
loop_
_publ_author_name
'Shunsuke Furukawa'
'Junji Kobayashi'
'Takayuki Kawashima'

_publ_section_title
;
 Development of a Sila-Friedel-Crafts Reaction and Its Application to the
 Synthesis of Dibenzosilole Derivatives
;
_journal_name_full 'Journal of the American Chemical Society'
_journal_page_first 14192
_journal_page_last 14193
_journal_paper_doi 10.1021/ja906566r
_journal_volume 131
_journal_year 2009
_chemical_formula_sum 'C78 H84 O6 Si3'
_chemical_formula_weight 1201.72
_space_group_IT_number 14
_symmetry_cell_setting monoclinic
_symmetry_Int_Tables_number 14
_symmetry_space_group_name_Hall '-P 2yab'
_symmetry_space_group_name_H-M 'P 1 21/a 1'
_atom_sites_solution_hydrogens geom
_atom_sites_solution_primary direct
_atom_sites_solution_secondary difmap
_audit_creation_method SHELXL-97
_cell_angle_alpha 90.0000(14)
_cell_angle_beta 102.6957(16)
_cell_angle_gamma 90.0000(14)
_cell_formula_units_Z 8
_cell_length_a 27.695(8)
_cell_length_b 15.054(5)
_cell_length_c 32.739(11)
_cell_measurement_reflns_used 22060
_cell_measurement_temperature 120(2)
_cell_measurement_theta_max 27.4835
_cell_measurement_theta_min 3.0402
_cell_volume 13316(7)
_computing_structure_refinement 'SHELXL-97 (Sheldrick, 1997)'
_computing_structure_solution 'SHELXS-97 (Sheldrick, 1990)'
_diffrn_ambient_temperature 120(2)
_diffrn_measured_fraction_theta_full 0.941
_diffrn_measured_fraction_theta_max 0.941
_diffrn_radiation_monochromator graphite
_diffrn_radiation_type MoK\a
_diffrn_radiation_wavelength 0.71070
_diffrn_reflns_av_R_equivalents 0.0559
_diffrn_reflns_av_sigmaI/netI 0.0956
_diffrn_reflns_limit_h_max 26
_diffrn_reflns_limit_h_min -32
_diffrn_reflns_limit_k_max 17
_diffrn_reflns_limit_k_min -17
_diffrn_reflns_limit_l_max 38
_diffrn_reflns_limit_l_min -38
_diffrn_reflns_number 59312
_diffrn_reflns_theta_full 25.00
_diffrn_reflns_theta_max 25.00
_diffrn_reflns_theta_min 3.01
_diffrn_source 'fine-focus sealed tube'
_exptl_absorpt_coefficient_mu 0.125
_exptl_absorpt_correction_T_max 0.9755
_exptl_absorpt_correction_T_min 0.9755
_exptl_absorpt_correction_type multi-scan
_exptl_absorpt_process_details
;
Jacobson, R. (1998) Private communication
;
_exptl_crystal_density_diffrn 1.199
_exptl_crystal_F_000 5136
_exptl_crystal_size_max 0.20
_exptl_crystal_size_mid 0.20
_exptl_crystal_size_min 0.20
_refine_diff_density_max 5.730
_refine_diff_density_min -0.789
_refine_diff_density_rms 0.177
_refine_ls_extinction_method none
_refine_ls_goodness_of_fit_ref 1.580
_refine_ls_hydrogen_treatment constr
_refine_ls_matrix_type full
_refine_ls_number_parameters 1583
_refine_ls_number_reflns 22060
_refine_ls_number_restraints 0
_refine_ls_restrained_S_all 1.580
_refine_ls_R_factor_all 0.1961
_refine_ls_R_factor_gt 0.1489
_refine_ls_shift/su_max 0.015
_refine_ls_shift/su_mean 0.000
_refine_ls_structure_factor_coef Fsqd
_refine_ls_weighting_details 'calc w=1/[\s^2^(Fo^2^)+(0.2000P)^2^+0.0000P] where P=(Fo^2^+2Fc^2^)/3'
_refine_ls_weighting_scheme calc
_refine_ls_wR_factor_gt 0.3862
_refine_ls_wR_factor_ref 0.4551
_reflns_number_gt 12809
_reflns_number_total 22060
_reflns_threshold_expression >2sigma(I)
_cod_data_source_file ja906566r_si_001.cif
_cod_data_source_block si3triph4
_cod_original_sg_symbol_H-M 'P 21/a'
_cod_database_code 4105132

loop_
_symmetry_equiv_pos_as_xyz
'x, y, z'
'-x+1/2, y+1/2, -z'
'-x, -y, -z'
'x-1/2, -y-1/2, z'

loop_
_atom_site_label
_atom_site_type_symbol
_atom_site_fract_x
_atom_site_fract_y
_atom_site_fract_z
_atom_site_U_iso_or_equiv
_atom_site_adp_type
_atom_site_occupancy
_atom_site_symmetry_multiplicity
_atom_site_calc_flag
_atom_site_refinement_flags
_atom_site_disorder_assembly
_atom_site_disorder_group
Si1 Si 0.33985(6) 0.51685(12) 0.39719(5) 0.0197(4) Uani 1 1 d . . .
Si2 Si 0.31760(7) 0.09190(12) 0.42661(6) 0.0220(5) Uani 1 1 d . . .
Si3 Si 0.12864(7) 0.32235(12) 0.32530(6) 0.0221(5) Uani 1 1 d . . .
C1 C 0.3091(2) 0.3513(4) 0.3980(2) 0.0227(15) Uani 1 1 d . . .
C2 C 0.3548(2) 0.3946(4) 0.41061(19) 0.0212(14) Uani 1 1 d . . .
C3 C 0.3943(2) 0.3408(5) 0.43175(19) 0.0231(15) Uani 1 1 d . . .
C4 C 0.3872(2) 0.2501(5) 0.43877(19) 0.0238(15) Uani 1 1 d . . .
C5 C 0.3423(2) 0.2081(4) 0.42557(19) 0.0229(15) Uani 1 1 d . . .
C6 C 0.3026(2) 0.2606(4) 0.4046(2) 0.0219(14) Uani 1 1 d . . .
C7 C 0.2555(2) 0.2167(4) 0.39062(19) 0.0200(14) Uani 1 1 d . . .
C8 C 0.2521(2) 0.1256(4) 0.39992(19) 0.0210(14) Uani 1 1 d . . .
C9 C 0.2056(3) 0.0881(4) 0.3854(2) 0.0237(15) Uani 1 1 d . . .
C10 C 0.1648(2) 0.1384(5) 0.3611(2) 0.0251(15) Uani 1 1 d . . .
C11 C 0.1692(2) 0.2285(4) 0.35224(19) 0.0209(14) Uani 1 1 d . . .
C12 C 0.2160(2) 0.2660(4) 0.36850(19) 0.0184(14) Uani 1 1 d . . .
C13 C 0.2223(2) 0.3595(5) 0.36095(19) 0.0219(14) Uani 1 1 d . . .
C14 C 0.1804(2) 0.4066(4) 0.33965(19) 0.0204(14) Uani 1 1 d . . .
C15 C 0.1868(2) 0.4966(5) 0.3338(2) 0.0225(15) Uani 1 1 d . . .
C16 C 0.2333(2) 0.5387(4) 0.34778(19) 0.0211(14) Uani 1 1 d . . .
C17 C 0.2747(2) 0.4910(4) 0.36923(19) 0.0204(14) Uani 1 1 d . . .
C18 C 0.2673(2) 0.4013(4) 0.37503(19) 0.0207(14) Uani 1 1 d . . .
O1 O 0.44173(16) 0.3695(3) 0.44735(14) 0.0285(11) Uani 1 1 d . . .
O2 O 0.42838(16) 0.2011(3) 0.45955(14) 0.0265(11) Uani 1 1 d . . .
O3 O 0.19135(17) 0.0038(3) 0.39169(14) 0.0272(11) Uani 1 1 d . . .
O4 O 0.12280(17) 0.0897(3) 0.34732(15) 0.0293(11) Uani 1 1 d . . .
O5 O 0.14658(15) 0.5473(3) 0.31456(12) 0.0190(10) Uani 1 1 d . . .
O6 O 0.23836(16) 0.6288(3) 0.34132(13) 0.0238(10) Uani 1 1 d . . .
C19 C 0.3424(2) 0.5859(4) 0.4457(2) 0.0229(15) Uani 1 1 d . . .
C20 C 0.3541(2) 0.5473(5) 0.4847(2) 0.0257(15) Uani 1 1 d . . .
H1 H 0.3633 0.4864 0.4872 0.031 Uiso 1 1 calc R . .
C21 C 0.3526(3) 0.5976(5) 0.5218(2) 0.0302(17) Uani 1 1 d . . .
H2 H 0.3594 0.5700 0.5485 0.036 Uiso 1 1 calc R . .
C22 C 0.3412(3) 0.6856(5) 0.5177(2) 0.0302(17) Uani 1 1 d . . .
H3 H 0.3414 0.7205 0.5420 0.036 Uiso 1 1 calc R . .
C23 C 0.3289(3) 0.7253(5) 0.4778(2) 0.0387(19) Uani 1 1 d . . .
H4 H 0.3196 0.7861 0.4748 0.046 Uiso 1 1 calc R . .
C24 C 0.3309(3) 0.6743(5) 0.4431(2) 0.0336(17) Uani 1 1 d . . .
H5 H 0.3239 0.7019 0.4163 0.040 Uiso 1 1 calc R . .
C25 C 0.3740(2) 0.5765(4) 0.3626(2) 0.0247(15) Uani 1 1 d . . .
C26 C 0.4108(2) 0.6376(5) 0.3758(2) 0.0269(16) Uani 1 1 d . . .
H6 H 0.4207 0.6492 0.4050 0.032 Uiso 1 1 calc R . .
C27 C 0.4344(3) 0.6835(5) 0.3491(2) 0.0356(18) Uani 1 1 d . . .
H7 H 0.4596 0.7253 0.3599 0.043 Uiso 1 1 calc R . .
C28 C 0.4210(3) 0.6677(5) 0.3070(2) 0.0361(18) Uani 1 1 d . . .
H8 H 0.4371 0.6982 0.2884 0.043 Uiso 1 1 calc R . .
C29 C 0.3837(3) 0.6071(6) 0.2916(2) 0.045(2) Uani 1 1 d . . .
H9 H 0.3742 0.5968 0.2623 0.054 Uiso 1 1 calc R . .
C30 C 0.3599(3) 0.5607(5) 0.3189(2) 0.0356(18) Uani 1 1 d . . .
H10 H 0.3345 0.5190 0.3081 0.043 Uiso 1 1 calc R . .
C31 C 0.3249(3) 0.0459(5) 0.4800(2) 0.0263(15) Uani 1 1 d . . .
C32 C 0.2896(3) 0.0597(5) 0.5040(2) 0.0312(17) Uani 1 1 d . . .
H11 H 0.2613 0.0948 0.4929 0.037 Uiso 1 1 calc R . .
C33 C 0.2948(3) 0.0237(6) 0.5436(2) 0.045(2) Uani 1 1 d . . .
H12 H 0.2704 0.0339 0.5594 0.054 Uiso 1 1 calc R . .
C34 C 0.3358(3) -0.0270(5) 0.5599(2) 0.0383(19) Uani 1 1 d . . .
H13 H 0.3392 -0.0539 0.5866 0.046 Uiso 1 1 calc R . .
C35 C 0.3716(3) -0.0388(6) 0.5377(2) 0.045(2) Uani 1 1 d . . .
H14 H 0.4002 -0.0724 0.5497 0.055 Uiso 1 1 calc R . .
C36 C 0.3671(3) -0.0033(5) 0.4987(2) 0.038(2) Uani 1 1 d . . .
H15 H 0.3927 -0.0120 0.4840 0.045 Uiso 1 1 calc R . .
C37 C 0.3461(2) 0.0199(5) 0.3919(2) 0.0255(15) Uani 1 1 d . . .
C38 C 0.3530(3) -0.0730(5) 0.3978(2) 0.0360(18) Uani 1 1 d . . .
H16 H 0.3451 -0.1000 0.4217 0.043 Uiso 1 1 calc R . .
C39 C 0.3705(3) -0.1243(5) 0.3702(3) 0.0361(19) Uani 1 1 d . . .
H17 H 0.3748 -0.1863 0.3749 0.043 Uiso 1 1 calc R . .
C40 C 0.3822(3) -0.0858(5) 0.3347(2) 0.0362(19) Uani 1 1 d . . .
H18 H 0.3945 -0.1212 0.3152 0.043 Uiso 1 1 calc R . .
C41 C 0.3755(3) 0.0045(5) 0.3284(2) 0.0383(19) Uani 1 1 d . . .
H19 H 0.3828 0.0307 0.3041 0.046 Uiso 1 1 calc R . .
C42 C 0.3586(3) 0.0577(5) 0.3565(2) 0.0313(17) Uani 1 1 d . . .
H20 H 0.3554 0.1199 0.3518 0.038 Uiso 1 1 calc R . .
C43 C 0.0759(2) 0.3431(5) 0.3510(2) 0.0264(15) Uani 1 1 d . . .
C44 C 0.0641(2) 0.2871(5) 0.3809(2) 0.0275(16) Uani 1 1 d . . .
H21 H 0.0831 0.2347 0.3883 0.033 Uiso 1 1 calc R . .
C45 C 0.0260(3) 0.3048(5) 0.4004(2) 0.0365(18) Uani 1 1 d . . .
H22 H 0.0191 0.2651 0.4209 0.044 Uiso 1 1 calc R . .
C46 C -0.0027(3) 0.3817(5) 0.3897(2) 0.0302(17) Uani 1 1 d . . .
H23 H -0.0295 0.3944 0.4027 0.036 Uiso 1 1 calc R . .
C47 C 0.0084(3) 0.4377(5) 0.3606(2) 0.0344(18) Uani 1 1 d . . .
H24 H -0.0105 0.4904 0.3538 0.041 Uiso 1 1 calc R . .
C48 C 0.0467(2) 0.4201(5) 0.3403(2) 0.0291(16) Uani 1 1 d . . .
H25 H 0.0531 0.4595 0.3194 0.035 Uiso 1 1 calc R . .
C49 C 0.1104(2) 0.3109(4) 0.2669(2) 0.0259(15) Uani 1 1 d . . .
C50 C 0.0619(3) 0.2979(5) 0.2444(2) 0.0322(17) Uani 1 1 d . . .
H26 H 0.0354 0.3001 0.2586 0.039 Uiso 1 1 calc R . .
C51 C 0.0518(3) 0.2822(5) 0.2027(2) 0.043(2) Uani 1 1 d . . .
H27 H 0.0185 0.2728 0.1882 0.052 Uiso 1 1 calc R . .
C52 C 0.0890(3) 0.2796(5) 0.1806(2) 0.043(2) Uani 1 1 d . . .
H28 H 0.0815 0.2691 0.1513 0.051 Uiso 1 1 calc R . .
C53 C 0.1378(3) 0.2925(5) 0.2022(3) 0.048(2) Uani 1 1 d . . .
H29 H 0.1641 0.2917 0.1878 0.057 Uiso 1 1 calc R . .
C54 C 0.1470(3) 0.3065(5) 0.2448(2) 0.0339(18) Uani 1 1 d . . .
H30 H 0.1804 0.3135 0.2596 0.041 Uiso 1 1 calc R . .
C55 C 0.4573(2) 0.4528(5) 0.4329(2) 0.0269(16) Uani 1 1 d . . .
H31 H 0.4408 0.5029 0.4439 0.032 Uiso 1 1 calc R . .
H32 H 0.4489 0.4553 0.4020 0.032 Uiso 1 1 calc R . .
C56 C 0.5130(2) 0.4580(5) 0.4492(2) 0.0256(15) Uani 1 1 d . . .
H33 H 0.5206 0.4562 0.4802 0.031 Uiso 1 1 calc R . .
H34 H 0.5287 0.4056 0.4392 0.031 Uiso 1 1 calc R . .
C57 C 0.5350(3) 0.5413(5) 0.4351(2) 0.0329(17) Uani 1 1 d . . .
H35 H 0.5141 0.5926 0.4390 0.039 Uiso 1 1 calc R . .
H36 H 0.5683 0.5508 0.4531 0.039 Uiso 1 1 calc R . .
C58 C 0.5391(3) 0.5381(5) 0.3909(3) 0.041(2) Uani 1 1 d . . .
H37 H 0.5528 0.5943 0.3835 0.062 Uiso 1 1 calc R . .
H38 H 0.5062 0.5289 0.3729 0.062 Uiso 1 1 calc R . .
H39 H 0.5609 0.4891 0.3870 0.062 Uiso 1 1 calc R . .
C59 C 0.4434(3) 0.2212(6) 0.5040(2) 0.039(2) Uani 1 1 d . . .
H40 H 0.4316 0.1739 0.5204 0.046 Uiso 1 1 calc R . .
H41 H 0.4285 0.2781 0.5100 0.046 Uiso 1 1 calc R . .
C60 C 0.5002(3) 0.2276(6) 0.5166(3) 0.045(2) Uani 1 1 d . . .
H42 H 0.5119 0.2699 0.4977 0.054 Uiso 1 1 calc R . .
H43 H 0.5100 0.2513 0.5455 0.054 Uiso 1 1 calc R . .
C61 C 0.5250(3) 0.1399(5) 0.5147(2) 0.0329(17) Uani 1 1 d . . .
H44 H 0.5130 0.1149 0.4864 0.039 Uiso 1 1 calc R . .
H45 H 0.5610 0.1506 0.5185 0.039 Uiso 1 1 calc R . .
C62 C 0.5178(3) 0.0727(6) 0.5455(3) 0.053(2) Uani 1 1 d . . .
H46 H 0.5348 0.0178 0.5409 0.079 Uiso 1 1 calc R . .
H47 H 0.4824 0.0608 0.5422 0.079 Uiso 1 1 calc R . .
H48 H 0.5314 0.0948 0.5739 0.079 Uiso 1 1 calc R . .
C63 C 0.2298(3) -0.0593(5) 0.4109(2) 0.0358(18) Uani 1 1 d . A .
H49 H 0.2448 -0.0417 0.4401 0.043 Uiso 1 1 calc R . .
H50 H 0.2563 -0.0617 0.3949 0.043 Uiso 1 1 calc R . .
C64 C 0.2043(3) -0.1490(5) 0.4099(2) 0.0406(19) Uani 1 1 d . . .
H51 H 0.1837 -0.1589 0.3815 0.049 Uiso 0.878(17) 1 calc PR A 1
H52 H 0.2299 -0.1962 0.4154 0.049 Uiso 0.878(17) 1 calc PR A 1
H53 H 0.1685 -0.1388 0.3994 0.049 Uiso 0.122(17) 1 calc PR A 2
H54 H 0.2156 -0.1859 0.3888 0.049 Uiso 0.122(17) 1 calc PR A 2
C65 C 0.1727(3) -0.1573(6) 0.4409(3) 0.042(3) Uani 0.878(17) 1 d P A 1
H55 H 0.1515 -0.2105 0.4340 0.051 Uiso 0.878(17) 1 calc PR A 1
H56 H 0.1507 -0.1048 0.4384 0.051 Uiso 0.878(17) 1 calc PR A 1
C66 C 0.2098(17) -0.200(3) 0.4464(14) 0.013(14) Uiso 0.122(17) 1 d P A 2
H57 H 0.2436 -0.2257 0.4515 0.015 Uiso 0.122(17) 1 calc PR A 2
H58 H 0.1867 -0.2508 0.4392 0.015 Uiso 0.122(17) 1 calc PR A 2
C67 C 0.2031(4) -0.1650(6) 0.4884(3) 0.054(2) Uani 1 1 d . . .
H59 H 0.1800 -0.1705 0.5070 0.081 Uiso 0.878(17) 1 calc PR A 1
H60 H 0.2235 -0.1117 0.4959 0.081 Uiso 0.878(17) 1 calc PR A 1
H61 H 0.2245 -0.2175 0.4914 0.081 Uiso 0.878(17) 1 calc PR A 1
H62 H 0.2102 -0.2125 0.5094 0.081 Uiso 0.122(17) 1 calc PR A 2
H63 H 0.1690 -0.1446 0.4857 0.081 Uiso 0.122(17) 1 calc PR A 2
H64 H 0.2259 -0.1153 0.4972 0.081 Uiso 0.122(17) 1 calc PR A 2
C68 C 0.0917(3) 0.1157(5) 0.3079(2) 0.0323(17) Uani 1 1 d . . .
H65 H 0.1125 0.1355 0.2885 0.039 Uiso 1 1 calc R . .
H66 H 0.0703 0.1659 0.3122 0.039 Uiso 1 1 calc R . .
C69 C 0.0602(3) 0.0382(5) 0.2891(2) 0.0326(17) Uani 1 1 d . . .
H67 H 0.0374 0.0228 0.3074 0.039 Uiso 1 1 calc R . .
H68 H 0.0397 0.0563 0.2616 0.039 Uiso 1 1 calc R . .
C70 C 0.0894(3) -0.0423(5) 0.2832(2) 0.0327(17) Uani 1 1 d . . .
H69 H 0.1043 -0.0682 0.3108 0.039 Uiso 1 1 calc R . .
H70 H 0.1166 -0.0249 0.2696 0.039 Uiso 1 1 calc R . .
C71 C 0.0570(3) -0.1118(6) 0.2563(3) 0.053(2) Uani 1 1 d . . .
H71 H 0.0772 -0.1636 0.2529 0.079 Uiso 1 1 calc R . .
H72 H 0.0425 -0.0865 0.2288 0.079 Uiso 1 1 calc R . .
H73 H 0.0304 -0.1300 0.2700 0.079 Uiso 1 1 calc R . .
C72 C 0.1290(2) 0.6049(5) 0.34317(19) 0.0235(15) Uani 1 1 d . . .
H74 H 0.1562 0.6442 0.3575 0.028 Uiso 1 1 calc R . .
H75 H 0.1179 0.5689 0.3647 0.028 Uiso 1 1 calc R . .
C73 C 0.0867(2) 0.6602(5) 0.3199(2) 0.0271(16) Uani 1 1 d . . .
H76 H 0.0966 0.6890 0.2958 0.033 Uiso 1 1 calc R . .
H77 H 0.0583 0.6207 0.3086 0.033 Uiso 1 1 calc R . .
C74 C 0.0705(3) 0.7295(5) 0.3461(2) 0.0362(18) Uani 1 1 d . . .
H78 H 0.0416 0.7612 0.3291 0.043 Uiso 1 1 calc R . .
H79 H 0.0976 0.7733 0.3544 0.043 Uiso 1 1 calc R . .
C75 C 0.0568(3) 0.6937(6) 0.3847(3) 0.048(2) Uani 1 1 d . . .
H80 H 0.0468 0.7427 0.4007 0.073 Uiso 1 1 calc R . .
H81 H 0.0853 0.6630 0.4019 0.073 Uiso 1 1 calc R . .
H82 H 0.0292 0.6518 0.3767 0.073 Uiso 1 1 calc R . .
C76 C 0.2309(3) 0.6520(5) 0.2975(2) 0.0287(16) Uani 1 1 d . . .
H83 H 0.2056 0.6125 0.2805 0.034 Uiso 1 1 calc R . .
H84 H 0.2622 0.6448 0.2880 0.034 Uiso 1 1 calc R . .
C77 C 0.2135(3) 0.7488(5) 0.2923(2) 0.0339(17) Uani 1 1 d . . .
H85 H 0.1836 0.7557 0.3039 0.041 Uiso 1 1 calc R . .
H86 H 0.2042 0.7631 0.2620 0.041 Uiso 1 1 calc R . .
C78 C 0.2531(3) 0.8158(5) 0.3142(2) 0.0349(18) Uani 1 1 d . . .
H87 H 0.2607 0.8048 0.3447 0.042 Uiso 1 1 calc R . .
H88 H 0.2839 0.8064 0.3041 0.042 Uiso 1 1 calc R . .
C79 C 0.2364(3) 0.9111(5) 0.3059(3) 0.043(2) Uani 1 1 d . . .
H89 H 0.2626 0.9512 0.3203 0.064 Uiso 1 1 calc R . .
H90 H 0.2063 0.9210 0.3162 0.064 Uiso 1 1 calc R . .
H91 H 0.2297 0.9227 0.2757 0.064 Uiso 1 1 calc R . .
Si4 Si 0.38759(7) 0.32988(13) 0.17242(6) 0.0247(5) Uani 1 1 d . . .
Si5 Si 0.20202(7) 0.08063(12) 0.08145(5) 0.0199(4) Uani 1 1 d . . .
Si6 Si 0.17063(7) 0.50643(12) 0.10265(5) 0.0204(4) Uani 1 1 d . . .
C80 C 0.3009(2) 0.2675(4) 0.13140(19) 0.0219(14) Uani 1 1 d . . .
C81 C 0.3494(2) 0.2339(4) 0.1464(2) 0.0257(15) Uani 1 1 d . . .
C82 C 0.3564(2) 0.1451(5) 0.1381(2) 0.0275(16) Uani 1 1 d . . .
C83 C 0.3159(2) 0.0903(4) 0.1165(2) 0.0216(14) Uani 1 1 d . . .
C84 C 0.2681(2) 0.1221(4) 0.10388(19) 0.0197(14) Uani 1 1 d . . .
C85 C 0.2619(2) 0.2137(4) 0.11208(19) 0.0209(14) Uani 1 1 d . . .
C86 C 0.2137(2) 0.2519(4) 0.09954(19) 0.0167(13) Uani 1 1 d . . .
C87 C 0.1750(2) 0.1954(4) 0.08091(19) 0.0199(14) Uani 1 1 d . . .
C88 C 0.1285(2) 0.2333(4) 0.06787(19) 0.0190(14) Uani 1 1 d . . .
C89 C 0.1196(2) 0.3241(4) 0.0744(2) 0.0224(14) Uani 1 1 d . . .
C90 C 0.1580(2) 0.3820(4) 0.09215(19) 0.0171(13) Uani 1 1 d . . .
C91 C 0.2055(2) 0.3420(4) 0.10482(19) 0.0206(14) Uani 1 1 d . . .
C92 C 0.2471(2) 0.3969(4) 0.12421(18) 0.0170(13) Uani 1 1 d . . .
C93 C 0.2385(2) 0.4868(4) 0.12790(19) 0.0175(13) Uani 1 1 d . . .
C94 C 0.2779(2) 0.5394(4) 0.14759(19) 0.0201(14) Uani 1 1 d . . .
C95 C 0.3259(2) 0.5017(5) 0.1627(2) 0.0242(15) Uani 1 1 d . . .
C96 C 0.3343(2) 0.4098(4) 0.1586(2) 0.0209(14) Uani 1 1 d . . .
C97 C 0.2927(2) 0.3594(4) 0.13800(19) 0.0198(14) Uani 1 1 d . . .
O7 O 0.40400(17) 0.1106(3) 0.14827(15) 0.0315(12) Uani 1 1 d . . .
O8 O 0.33120(16) 0.0058(3) 0.11036(14) 0.0274(11) Uani 1 1 d . C .
O9 O 0.08846(15) 0.1785(3) 0.05032(13) 0.0223(10) Uani 1 1 d . . .
O10 O 0.07057(16) 0.3478(3) 0.06174(14) 0.0246(10) Uani 1 1 d . . .
O11 O 0.27292(18) 0.6299(3) 0.14886(16) 0.0339(12) Uani 1 1 d . D .
O12 O 0.36319(16) 0.5538(3) 0.18394(13) 0.0232(10) Uani 1 1 d . . .
C98 C 0.4081(3) 0.3183(5) 0.2300(2) 0.0330(17) Uani 1 1 d . . .
C99 C 0.4189(3) 0.2372(6) 0.2489(3) 0.052(2) Uani 1 1 d . . .
H92 H 0.4147 0.1853 0.2319 0.063 Uiso 1 1 calc R . .
C100 C 0.4357(4) 0.2281(7) 0.2920(3) 0.065(3) Uani 1 1 d . . .
H93 H 0.4435 0.1710 0.3040 0.078 Uiso 1 1 calc R . .
C101 C 0.4409(3) 0.3021(6) 0.3170(3) 0.051(2) Uani 1 1 d . . .
H94 H 0.4506 0.2963 0.3466 0.061 Uiso 1 1 calc R . .
C102 C 0.4321(3) 0.3851(6) 0.2989(3) 0.051(2) Uani 1 1 d . . .
H95 H 0.4374 0.4371 0.3157 0.061 Uiso 1 1 calc R . .
C103 C 0.4154(3) 0.3914(6) 0.2560(2) 0.048(2) Uani 1 1 d . . .
H96 H 0.4086 0.4486 0.2439 0.058 Uiso 1 1 calc R . .
C104 C 0.4412(2) 0.3570(5) 0.1490(2) 0.0248(15) Uani 1 1 d . . .
C105 C 0.4509(3) 0.3089(5) 0.1150(2) 0.0295(16) Uani 1 1 d . . .
H97 H 0.4292 0.2623 0.1032 0.035 Uiso 1 1 calc R . .
C106 C 0.4909(3) 0.3275(5) 0.0984(2) 0.0369(19) Uani 1 1 d . . .
H98 H 0.4963 0.2941 0.0752 0.044 Uiso 1 1 calc R . .
C107 C 0.5236(3) 0.3942(5) 0.1149(2) 0.0382(19) Uani 1 1 d . . .
H99 H 0.5513 0.4075 0.1032 0.046 Uiso 1 1 calc R . .
C108 C 0.5148(3) 0.4424(5) 0.1497(2) 0.0345(18) Uani 1 1 d . . .
H100 H 0.5373 0.4874 0.1622 0.041 Uiso 1 1 calc R . .
C109 C 0.4745(3) 0.4246(5) 0.1655(2) 0.0327(17) Uani 1 1 d . . .
H101 H 0.4686 0.4590 0.1883 0.039 Uiso 1 1 calc R . .
C110 C 0.1791(3) 0.0107(5) 0.1207(2) 0.0273(16) Uani 1 1 d . . .
C111 C 0.1659(3) 0.0520(5) 0.1551(2) 0.0327(17) Uani 1 1 d . . .
H102 H 0.1675 0.1148 0.1576 0.039 Uiso 1 1 calc R . .
C112 C 0.1509(3) 0.0026(5) 0.1847(2) 0.040(2) Uani 1 1 d . . .
H103 H 0.1415 0.0319 0.2075 0.048 Uiso 1 1 calc R . .
C113 C 0.1490(3) -0.0866(6) 0.1829(3) 0.051(2) Uani 1 1 d . . .
H104 H 0.1397 -0.1197 0.2046 0.061 Uiso 1 1 calc R . .
C114 C 0.1604(3) -0.1293(6) 0.1495(3) 0.048(2) Uani 1 1 d . . .
H105 H 0.1568 -0.1919 0.1472 0.057 Uiso 1 1 calc R . .
C115 C 0.1773(3) -0.0822(5) 0.1190(2) 0.0343(18) Uani 1 1 d . . .
H106 H 0.1876 -0.1128 0.0970 0.041 Uiso 1 1 calc R . .
C116 C 0.1864(2) 0.0316(4) 0.0287(2) 0.0233(15) Uani 1 1 d . . .
C117 C 0.1460(3) -0.0247(5) 0.0161(2) 0.0329(17) Uani 1 1 d . . .
H107 H 0.1287 -0.0447 0.0364 0.040 Uiso 1 1 calc R . .
C118 C 0.1301(3) -0.0527(5) -0.0253(3) 0.044(2) Uani 1 1 d . . .
H108 H 0.1016 -0.0894 -0.0332 0.052 Uiso 1 1 calc R . .
C119 C 0.1550(3) -0.0276(6) -0.0535(2) 0.048(2) Uani 1 1 d . . .
H109 H 0.1443 -0.0477 -0.0815 0.058 Uiso 1 1 calc R . .
C120 C 0.1964(3) 0.0275(6) -0.0433(2) 0.044(2) Uani 1 1 d . . .
H110 H 0.2136 0.0455 -0.0641 0.053 Uiso 1 1 calc R . .
C121 C 0.2116(3) 0.0551(5) -0.0025(2) 0.0323(17) Uani 1 1 d . . .
H111 H 0.2403 0.0914 0.0049 0.039 Uiso 1 1 calc R . .
C122 C 0.1372(2) 0.5615(4) 0.1398(2) 0.0232(15) Uani 1 1 d . . .
C123 C 0.1430(3) 0.5308(5) 0.1807(2) 0.0343(18) Uani 1 1 d . . .
H112 H 0.1637 0.4810 0.1895 0.041 Uiso 1 1 calc R . .
C124 C 0.1198(3) 0.5700(6) 0.2081(3) 0.046(2) Uani 1 1 d . . .
H113 H 0.1240 0.5468 0.2356 0.056 Uiso 1 1 calc R . .
C125 C 0.0902(3) 0.6433(6) 0.1967(3) 0.052(2) Uani 1 1 d . . .
H114 H 0.0749 0.6715 0.2166 0.062 Uiso 1 1 calc R . .
C126 C 0.0827(3) 0.6758(5) 0.1564(2) 0.0331(18) Uani 1 1 d . . .
H115 H 0.0616 0.7253 0.1480 0.040 Uiso 1 1 calc R . .
C127 C 0.1066(2) 0.6348(5) 0.1283(2) 0.0291(16) Uani 1 1 d . . .
H116 H 0.1020 0.6573 0.1006 0.035 Uiso 1 1 calc R . .
C128 C 0.1624(2) 0.5735(4) 0.05314(19) 0.0198(14) Uani 1 1 d . . .
C129 C 0.1430(3) 0.5390(5) 0.0143(2) 0.0291(16) Uani 1 1 d . . .
H117 H 0.1327 0.4787 0.0120 0.035 Uiso 1 1 calc R . .
C130 C 0.1378(3) 0.5905(5) -0.0224(2) 0.0347(18) Uani 1 1 d . . .
H118 H 0.1252 0.5645 -0.0490 0.042 Uiso 1 1 calc R . .
C131 C 0.1511(3) 0.6788(5) -0.0194(2) 0.0322(17) Uani 1 1 d . . .
H119 H 0.1464 0.7149 -0.0437 0.039 Uiso 1 1 calc R . .
C132 C 0.1717(3) 0.7145(5) 0.0201(2) 0.0365(18) Uani 1 1 d . . .
H120 H 0.1824 0.7747 0.0223 0.044 Uiso 1 1 calc R . .
C133 C 0.1769(3) 0.6625(5) 0.0563(2) 0.0313(17) Uani 1 1 d . . .
H121 H 0.1903 0.6878 0.0830 0.038 Uiso 1 1 calc R . .
C134 C 0.4128(3) 0.0364(5) 0.1762(3) 0.044(2) Uani 1 1 d . . .
H122 H 0.4038 -0.0195 0.1605 0.053 Uiso 1 1 calc R . .
H123 H 0.3924 0.0417 0.1975 0.053 Uiso 1 1 calc R . .
C135 C 0.4674(3) 0.0357(5) 0.1975(3) 0.041(2) Uani 1 1 d . . .
H124 H 0.4868 0.0341 0.1754 0.049 Uiso 1 1 calc R . .
H125 H 0.4753 0.0924 0.2128 0.049 Uiso 1 1 calc R . .
C136 C 0.4840(4) -0.0353(8) 0.2260(4) 0.090(4) Uani 1 1 d . . .
H126 H 0.4982 -0.0795 0.2095 0.108 Uiso 1 1 calc R . .
H127 H 0.5125 -0.0105 0.2465 0.108 Uiso 1 1 calc R . .
C137 C 0.4579(4) -0.0857(9) 0.2500(3) 0.086(4) Uani 1 1 d . . .
H128 H 0.4796 -0.1318 0.2652 0.130 Uiso 1 1 calc R . .
H129 H 0.4293 -0.1137 0.2315 0.130 Uiso 1 1 calc R . .
H130 H 0.4465 -0.0470 0.2700 0.130 Uiso 1 1 calc R . .
C138 C 0.2984(3) -0.0536(5) 0.0823(2) 0.0341(18) Uani 1 1 d . . .
H131 H 0.2862 -0.0250 0.0548 0.041 Uiso 1 1 calc R B 1
H132 H 0.2696 -0.0697 0.0942 0.041 Uiso 1 1 calc R B 1
C139 C 0.3282(3) -0.1342(5) 0.0779(3) 0.041(2) Uani 1 1 d . C 1
H133 H 0.3421 -0.1591 0.1060 0.049 Uiso 1 1 calc R C 1
H134 H 0.3563 -0.1167 0.0654 0.049 Uiso 1 1 calc R C 1
C140 C 0.2980(3) -0.2059(5) 0.0506(3) 0.047(2) Uani 1 1 d . . .
H135 H 0.2686 -0.2204 0.0620 0.057 Uiso 1 1 calc R C 1
H136 H 0.3183 -0.2604 0.0520 0.057 Uiso 1 1 calc R C 1
C141 C 0.2807(3) -0.1770(6) 0.0043(2) 0.049(2) Uani 1 1 d . C .
H137 H 0.2613 -0.2249 -0.0117 0.074 Uiso 1 1 calc R . .
H138 H 0.3097 -0.1643 -0.0073 0.074 Uiso 1 1 calc R . .
H139 H 0.2603 -0.1235 0.0028 0.074 Uiso 1 1 calc R . .
C142 C 0.0748(3) 0.1851(5) 0.0059(2) 0.0294(16) Uani 1 1 d . . .
H140 H 0.1004 0.1569 -0.0066 0.035 Uiso 1 1 calc R . .
H141 H 0.0721 0.2484 -0.0025 0.035 Uiso 1 1 calc R . .
C143 C 0.0268(3) 0.1403(8) -0.0091(3) 0.064(3) Uani 1 1 d . . .
H142 H 0.0015 0.1716 0.0026 0.077 Uiso 1 1 calc R . .
H143 H 0.0294 0.0790 0.0021 0.077 Uiso 1 1 calc R . .
C144 C 0.0094(3) 0.1360(7) -0.0557(3) 0.057(3) Uani 1 1 d . . .
H144 H 0.0150 0.1947 -0.0675 0.068 Uiso 1 1 calc R . .
H145 H 0.0300 0.0922 -0.0667 0.068 Uiso 1 1 calc R . .
C145 C -0.0429(4) 0.1118(8) -0.0709(3) 0.074(3) Uani 1 1 d . . .
H146 H -0.0510 0.1113 -0.1016 0.111 Uiso 1 1 calc R . .
H147 H -0.0639 0.1554 -0.0609 0.111 Uiso 1 1 calc R . .
H148 H -0.0488 0.0527 -0.0605 0.111 Uiso 1 1 calc R . .
C146 C 0.0558(2) 0.4301(4) 0.0772(2) 0.0286(16) Uani 1 1 d . . .
H149 H 0.0654 0.4804 0.0611 0.034 Uiso 1 1 calc R . .
H150 H 0.0723 0.4377 0.1070 0.034 Uiso 1 1 calc R . .
C147 C 0.0008(3) 0.4280(5) 0.0723(3) 0.0366(18) Uani 1 1 d . . .
H151 H -0.0078 0.3829 0.0915 0.044 Uiso 1 1 calc R . .
H152 H -0.0148 0.4100 0.0433 0.044 Uiso 1 1 calc R . .
C148 C -0.0201(3) 0.5178(5) 0.0815(3) 0.0382(19) Uani 1 1 d . . .
H153 H -0.0542 0.5092 0.0854 0.046 Uiso 1 1 calc R . .
H154 H 0.0002 0.5413 0.1080 0.046 Uiso 1 1 calc R . .
C149 C -0.0210(3) 0.5838(5) 0.0480(2) 0.049(2) Uani 1 1 d . . .
H155 H -0.0340 0.6402 0.0559 0.073 Uiso 1 1 calc R . .
H156 H -0.0421 0.5622 0.0219 0.073 Uiso 1 1 calc R . .
H157 H 0.0127 0.5928 0.0439 0.073 Uiso 1 1 calc R . .
C150 C 0.2731(3) 0.6682(7) 0.1884(3) 0.069(3) Uani 1 1 d . . .
H158 H 0.2979 0.6402 0.2112 0.083 Uiso 0.41(3) 1 calc PR D 1
H159 H 0.2401 0.6663 0.1953 0.083 Uiso 0.41(3) 1 calc PR D 1
H160 H 0.2853 0.6208 0.2091 0.083 Uiso 0.59(3) 1 calc PR D 2
H161 H 0.2378 0.6770 0.1889 0.083 Uiso 0.59(3) 1 calc PR D 2
C151 C 0.2895(5) 0.7726(9) 0.1777(4) 0.009(5) Uani 0.41(3) 1 d P D 1
H162 H 0.3218 0.7717 0.1694 0.010 Uiso 0.41(3) 1 calc PR D 1
H163 H 0.2644 0.7981 0.1544 0.010 Uiso 0.41(3) 1 calc PR D 1
C152 C 0.2931(4) 0.8264(8) 0.2159(4) 0.084(4) Uani 1 1 d . . .
H164 H 0.2630 0.8177 0.2269 0.101 Uiso 0.41(3) 1 calc PR D 1
H165 H 0.3219 0.8064 0.2375 0.101 Uiso 0.41(3) 1 calc PR D 1
H166 H 0.3099 0.8251 0.2459 0.101 Uiso 0.59(3) 1 calc PR D 2
H167 H 0.2575 0.8253 0.2161 0.101 Uiso 0.59(3) 1 calc PR D 2
C153 C 0.2985(4) 0.9183(7) 0.2074(3) 0.071(3) Uani 1 1 d . D .
H168 H 0.3002 0.9527 0.2331 0.106 Uiso 1 1 calc R . .
H169 H 0.2701 0.9382 0.1860 0.106 Uiso 1 1 calc R . .
H170 H 0.3290 0.9273 0.1974 0.106 Uiso 1 1 calc R . .
C154 C 0.299(2) 0.751(3) 0.2070(18) 0.29(3) Uani 0.59(3) 1 d P D 2
H171 H 0.3174 0.7279 0.2342 0.346 Uiso 0.59(3) 1 calc PR D 2
H172 H 0.3238 0.7575 0.1899 0.346 Uiso 0.59(3) 1 calc PR D 2
C155 C 0.3889(3) 0.6049(5) 0.1582(2) 0.0269(16) Uani 1 1 d . . .
H173 H 0.3659 0.6460 0.1399 0.032 Uiso 1 1 calc R . .
H174 H 0.4041 0.5653 0.1404 0.032 Uiso 1 1 calc R . .
C156 C 0.4284(3) 0.6564(5) 0.1880(2) 0.0326(17) Uani 1 1 d . . .
H175 H 0.4463 0.6157 0.2100 0.039 Uiso 1 1 calc R . .
H176 H 0.4125 0.7028 0.2020 0.039 Uiso 1 1 calc R . .
C157 C 0.4659(3) 0.7004(5) 0.1660(2) 0.0352(18) Uani 1 1 d . . .
H177 H 0.4928 0.7277 0.1872 0.042 Uiso 1 1 calc R . .
H178 H 0.4807 0.6545 0.1509 0.042 Uiso 1 1 calc R . .
C158 C 0.4419(3) 0.7702(6) 0.1357(3) 0.051(2) Uani 1 1 d . . .
H179 H 0.4667 0.7970 0.1223 0.076 Uiso 1 1 calc R . .
H180 H 0.4276 0.8162 0.1506 0.076 Uiso 1 1 calc R . .
H181 H 0.4157 0.7431 0.1142 0.076 Uiso 1 1 calc R . .

loop_
_atom_site_aniso_label
_atom_site_aniso_U_11
_atom_site_aniso_U_22
_atom_site_aniso_U_33
_atom_site_aniso_U_23
_atom_site_aniso_U_13
_atom_site_aniso_U_12
Si1 0.0209(10) 0.0153(10) 0.0222(9) 0.0007(7) 0.0033(7) 0.0002(7)
Si2 0.0260(10) 0.0158(10) 0.0245(10) 0.0036(8) 0.0064(7) 0.0060(7)
Si3 0.0218(10) 0.0190(11) 0.0224(9) -0.0019(8) -0.0015(7) 0.0001(7)
C1 0.022(3) 0.015(4) 0.026(3) 0.001(3) -0.003(3) 0.005(3)
C2 0.024(4) 0.019(4) 0.021(3) -0.001(3) 0.006(3) 0.000(3)
C3 0.023(4) 0.028(4) 0.018(3) 0.002(3) 0.005(3) 0.003(3)
C4 0.027(4) 0.028(4) 0.019(3) 0.003(3) 0.009(3) 0.011(3)
C5 0.030(4) 0.022(4) 0.017(3) -0.001(3) 0.005(3) 0.005(3)
C6 0.025(4) 0.015(4) 0.025(3) 0.001(3) 0.003(3) 0.004(3)
C7 0.028(4) 0.013(4) 0.021(3) -0.004(3) 0.010(3) 0.000(3)
C8 0.027(4) 0.020(4) 0.018(3) -0.002(3) 0.010(3) 0.002(3)
C9 0.036(4) 0.013(4) 0.024(4) 0.005(3) 0.011(3) 0.000(3)
C10 0.032(4) 0.020(4) 0.023(3) -0.004(3) 0.003(3) -0.002(3)
C11 0.026(4) 0.016(4) 0.020(3) -0.003(3) 0.001(3) -0.005(3)
C12 0.025(3) 0.011(3) 0.019(3) -0.006(3) 0.005(3) -0.001(2)
C13 0.021(3) 0.024(4) 0.020(3) -0.002(3) 0.003(3) 0.000(3)
C14 0.029(4) 0.015(4) 0.015(3) -0.005(3) -0.001(3) 0.004(3)
C15 0.015(3) 0.029(4) 0.022(3) -0.004(3) 0.000(3) 0.003(3)
C16 0.031(4) 0.010(3) 0.022(3) -0.002(3) 0.008(3) 0.002(3)
C17 0.023(3) 0.015(4) 0.022(3) 0.000(3) 0.001(3) 0.007(3)
C18 0.029(4) 0.017(4) 0.016(3) 0.004(3) 0.003(3) 0.004(3)
O1 0.022(2) 0.030(3) 0.033(3) 0.009(2) 0.003(2) -0.004(2)
O2 0.026(3) 0.025(3) 0.026(2) 0.005(2) 0.0020(19) 0.011(2)
O3 0.035(3) 0.011(3) 0.035(3) 0.003(2) 0.006(2) -0.0040(19)
O4 0.029(3) 0.022(3) 0.033(3) 0.001(2) -0.003(2) -0.010(2)
O5 0.025(2) 0.013(2) 0.018(2) 0.0041(18) 0.0023(18) 0.0088(18)
O6 0.032(3) 0.013(2) 0.024(2) 0.0048(19) 0.0026(19) 0.0020(19)
C19 0.018(3) 0.023(4) 0.028(4) -0.001(3) 0.007(3) 0.000(3)
C20 0.025(4) 0.025(4) 0.028(4) -0.003(3) 0.005(3) 0.000(3)
C21 0.038(4) 0.037(5) 0.018(3) -0.001(3) 0.010(3) 0.000(3)
C22 0.028(4) 0.035(5) 0.031(4) -0.008(3) 0.012(3) 0.000(3)
C23 0.058(5) 0.021(4) 0.038(4) -0.003(3) 0.011(4) -0.007(4)
C24 0.047(5) 0.023(4) 0.032(4) -0.004(3) 0.013(3) 0.001(3)
C25 0.023(4) 0.019(4) 0.034(4) 0.001(3) 0.012(3) 0.006(3)
C26 0.024(4) 0.036(4) 0.022(3) 0.000(3) 0.009(3) -0.001(3)
C27 0.034(4) 0.024(4) 0.051(5) 0.008(4) 0.013(4) 0.002(3)
C28 0.041(5) 0.037(5) 0.036(4) 0.002(4) 0.022(4) 0.002(4)
C29 0.054(5) 0.057(6) 0.030(4) 0.004(4) 0.023(4) -0.001(4)
C30 0.030(4) 0.046(5) 0.032(4) -0.008(4) 0.008(3) -0.003(3)
C31 0.029(4) 0.022(4) 0.028(4) 0.003(3) 0.006(3) -0.001(3)
C32 0.027(4) 0.039(5) 0.027(4) -0.008(3) 0.006(3) 0.002(3)
C33 0.047(5) 0.064(6) 0.027(4) -0.002(4) 0.011(4) -0.017(4)
C34 0.041(5) 0.041(5) 0.032(4) 0.009(4) 0.004(3) -0.006(4)
C35 0.052(5) 0.043(5) 0.035(4) 0.010(4) -0.002(4) 0.012(4)
C36 0.036(4) 0.047(5) 0.033(4) 0.014(4) 0.015(3) 0.022(4)
C37 0.027(4) 0.021(4) 0.029(4) -0.002(3) 0.008(3) -0.002(3)
C38 0.042(5) 0.027(4) 0.043(5) 0.008(4) 0.018(4) 0.002(3)
C39 0.038(4) 0.017(4) 0.057(5) -0.011(4) 0.017(4) 0.006(3)
C40 0.035(4) 0.029(5) 0.047(5) -0.014(4) 0.016(4) 0.004(3)
C41 0.051(5) 0.045(5) 0.025(4) 0.000(4) 0.022(4) -0.010(4)
C42 0.043(5) 0.016(4) 0.039(4) -0.001(3) 0.017(3) 0.003(3)
C43 0.028(4) 0.022(4) 0.025(3) -0.002(3) -0.004(3) 0.000(3)
C44 0.024(4) 0.028(4) 0.028(4) 0.002(3) 0.002(3) 0.000(3)
C45 0.044(5) 0.030(5) 0.034(4) -0.001(3) 0.006(3) -0.010(3)
C46 0.025(4) 0.038(5) 0.030(4) -0.007(3) 0.010(3) -0.006(3)
C47 0.033(4) 0.030(4) 0.037(4) -0.008(4) 0.002(3) 0.004(3)
C48 0.025(4) 0.030(4) 0.033(4) -0.006(3) 0.008(3) 0.004(3)
C49 0.025(4) 0.015(4) 0.032(4) -0.001(3) -0.005(3) 0.002(3)
C50 0.028(4) 0.036(5) 0.031(4) -0.004(3) 0.004(3) -0.001(3)
C51 0.038(5) 0.035(5) 0.046(5) -0.011(4) -0.015(4) 0.000(4)
C52 0.065(6) 0.037(5) 0.023(4) -0.003(4) 0.004(4) -0.018(4)
C53 0.066(6) 0.036(5) 0.041(5) -0.006(4) 0.014(4) -0.007(4)
C54 0.031(4) 0.041(5) 0.029(4) -0.002(3) 0.006(3) 0.006(3)
C55 0.021(4) 0.027(4) 0.031(4) 0.001(3) 0.003(3) -0.002(3)
C56 0.019(3) 0.029(4) 0.027(4) -0.004(3) 0.001(3) -0.001(3)
C57 0.029(4) 0.025(4) 0.041(4) 0.003(3) 0.001(3) 0.003(3)
C58 0.026(4) 0.037(5) 0.063(6) 0.000(4) 0.015(4) -0.001(3)
C59 0.041(5) 0.052(5) 0.022(4) 0.004(4) 0.007(3) 0.022(4)
C60 0.033(4) 0.043(5) 0.054(5) -0.002(4) -0.001(4) 0.001(4)
C61 0.029(4) 0.024(4) 0.045(4) 0.003(3) 0.006(3) -0.002(3)
C62 0.050(5) 0.048(6) 0.057(6) 0.007(5) 0.007(4) 0.008(4)
C63 0.046(5) 0.017(4) 0.042(4) 0.005(3) 0.002(4) 0.001(3)
C64 0.044(5) 0.032(5) 0.039(4) 0.008(4) -0.005(4) -0.003(4)
C65 0.045(6) 0.032(6) 0.050(6) 0.001(4) 0.012(4) -0.006(4)
C67 0.076(7) 0.045(6) 0.049(5) -0.002(4) 0.029(5) -0.006(5)
C68 0.033(4) 0.017(4) 0.040(4) -0.005(3) -0.006(3) 0.000(3)
C69 0.039(4) 0.028(4) 0.027(4) -0.007(3) -0.002(3) -0.004(3)
C70 0.030(4) 0.031(5) 0.035(4) 0.004(3) 0.004(3) -0.008(3)
C71 0.066(6) 0.040(5) 0.044(5) -0.002(4) -0.007(4) -0.024(4)
C72 0.025(4) 0.028(4) 0.016(3) 0.002(3) 0.003(3) 0.002(3)
C73 0.021(3) 0.023(4) 0.034(4) 0.001(3) -0.001(3) 0.015(3)
C74 0.035(4) 0.028(4) 0.045(5) 0.001(4) 0.007(3) 0.002(3)
C75 0.049(5) 0.045(6) 0.058(6) 0.000(4) 0.026(4) 0.019(4)
C76 0.036(4) 0.027(4) 0.026(4) 0.005(3) 0.014(3) -0.002(3)
C77 0.039(4) 0.027(4) 0.033(4) 0.010(3) 0.000(3) 0.001(3)
C78 0.039(4) 0.042(5) 0.023(4) -0.003(3) 0.004(3) -0.002(3)
C79 0.067(6) 0.017(4) 0.043(5) 0.009(4) 0.008(4) -0.009(4)
Si4 0.0224(10) 0.0212(11) 0.0268(10) 0.0016(8) -0.0029(7) 0.0007(7)
Si5 0.0250(10) 0.0137(10) 0.0201(9) -0.0015(7) 0.0033(7) -0.0007(7)
Si6 0.0235(10) 0.0135(10) 0.0232(10) -0.0007(7) 0.0032(7) 0.0021(7)
C80 0.029(4) 0.013(4) 0.023(3) -0.002(3) 0.004(3) 0.004(3)
C81 0.021(3) 0.020(4) 0.032(4) 0.000(3) -0.003(3) -0.002(3)
C82 0.019(3) 0.021(4) 0.042(4) 0.002(3) 0.006(3) 0.006(3)
C83 0.027(4) 0.011(3) 0.026(4) -0.001(3) 0.004(3) 0.007(3)
C84 0.026(4) 0.014(4) 0.020(3) -0.002(3) 0.007(3) 0.006(3)
C85 0.028(4) 0.013(4) 0.021(3) 0.003(3) 0.004(3) 0.001(3)
C86 0.019(3) 0.011(3) 0.021(3) -0.002(3) 0.005(2) 0.002(2)
C87 0.024(3) 0.017(4) 0.020(3) 0.000(3) 0.008(3) 0.000(3)
C88 0.016(3) 0.021(4) 0.020(3) 0.002(3) 0.005(2) -0.005(3)
C89 0.027(4) 0.014(4) 0.026(3) -0.001(3) 0.007(3) 0.002(3)
C90 0.020(3) 0.009(3) 0.022(3) -0.001(3) 0.005(2) 0.005(2)
C91 0.021(3) 0.016(4) 0.025(3) 0.002(3) 0.007(3) -0.006(3)
C92 0.023(3) 0.011(3) 0.018(3) 0.003(3) 0.007(3) -0.001(2)
C93 0.018(3) 0.016(4) 0.020(3) -0.002(3) 0.007(2) 0.001(2)
C94 0.027(4) 0.009(3) 0.024(3) 0.007(3) 0.005(3) -0.005(3)
C95 0.025(4) 0.025(4) 0.025(3) -0.002(3) 0.010(3) -0.003(3)
C96 0.020(3) 0.020(4) 0.024(3) 0.003(3) 0.008(3) -0.006(3)
C97 0.025(3) 0.012(4) 0.019(3) -0.004(3) -0.001(3) -0.001(3)
O7 0.024(3) 0.028(3) 0.039(3) 0.008(2) 0.001(2) 0.010(2)
O8 0.024(3) 0.020(3) 0.034(3) -0.003(2) -0.002(2) 0.0061(19)
O9 0.019(2) 0.021(3) 0.026(2) -0.002(2) 0.0039(18) -0.0052(18)
O10 0.021(2) 0.016(3) 0.036(3) -0.011(2) 0.0046(19) -0.0008(18)
O11 0.032(3) 0.015(3) 0.051(3) -0.012(2) 0.002(2) 0.001(2)
O12 0.026(2) 0.021(3) 0.021(2) -0.0039(19) 0.0021(18) -0.0065(19)
C98 0.034(4) 0.028(4) 0.033(4) 0.008(3) -0.001(3) 0.001(3)
C99 0.073(6) 0.043(6) 0.039(5) 0.013(4) 0.007(4) 0.012(4)
C100 0.105(8) 0.048(6) 0.036(5) 0.013(5) 0.004(5) 0.028(6)
C101 0.052(5) 0.063(7) 0.031(4) 0.015(4) -0.005(4) 0.023(5)
C102 0.062(6) 0.049(6) 0.035(5) 0.002(4) -0.003(4) 0.002(4)
C103 0.074(6) 0.035(5) 0.032(4) 0.003(4) 0.002(4) -0.009(4)
C104 0.020(3) 0.026(4) 0.024(3) 0.005(3) -0.004(3) 0.006(3)
C105 0.033(4) 0.024(4) 0.031(4) -0.003(3) 0.005(3) -0.005(3)
C106 0.055(5) 0.025(4) 0.031(4) 0.004(3) 0.010(4) 0.014(4)
C107 0.030(4) 0.045(5) 0.044(5) 0.005(4) 0.018(3) 0.000(4)
C108 0.029(4) 0.030(4) 0.047(5) -0.011(4) 0.012(3) -0.009(3)
C109 0.031(4) 0.031(4) 0.037(4) -0.006(3) 0.007(3) 0.000(3)
C110 0.034(4) 0.023(4) 0.023(4) 0.005(3) 0.001(3) 0.000(3)
C111 0.039(4) 0.031(5) 0.030(4) 0.002(3) 0.012(3) 0.006(3)
C112 0.053(5) 0.034(5) 0.037(4) 0.005(4) 0.019(4) 0.007(4)
C113 0.052(6) 0.058(7) 0.049(5) 0.003(5) 0.026(4) -0.007(4)
C114 0.048(5) 0.026(5) 0.067(6) 0.017(4) 0.011(4) -0.008(4)
C115 0.048(5) 0.023(4) 0.033(4) 0.001(3) 0.011(3) -0.007(3)
C116 0.022(3) 0.020(4) 0.027(4) -0.001(3) 0.003(3) 0.006(3)
C117 0.040(4) 0.030(4) 0.027(4) -0.003(3) 0.003(3) -0.007(3)
C118 0.055(5) 0.027(5) 0.040(5) -0.009(4) -0.008(4) -0.009(4)
C119 0.062(6) 0.059(6) 0.017(4) -0.009(4) -0.008(4) 0.008(5)
C120 0.061(6) 0.050(6) 0.023(4) -0.001(4) 0.014(4) 0.008(4)
C121 0.032(4) 0.032(5) 0.032(4) -0.003(3) 0.006(3) 0.000(3)
C122 0.020(3) 0.019(4) 0.030(4) -0.009(3) 0.005(3) -0.004(3)
C123 0.037(4) 0.036(5) 0.029(4) 0.003(3) 0.005(3) 0.006(3)
C124 0.045(5) 0.066(6) 0.029(4) -0.010(4) 0.010(4) 0.006(4)
C125 0.054(6) 0.059(6) 0.045(5) -0.033(5) 0.018(4) -0.001(5)
C126 0.027(4) 0.031(5) 0.041(4) -0.012(4) 0.008(3) 0.006(3)
C127 0.024(4) 0.025(4) 0.037(4) -0.014(3) 0.006(3) 0.004(3)
C128 0.025(3) 0.014(4) 0.021(3) 0.000(3) 0.006(3) 0.004(3)
C129 0.036(4) 0.021(4) 0.032(4) 0.002(3) 0.012(3) -0.001(3)
C130 0.035(4) 0.045(5) 0.024(4) 0.002(3) 0.007(3) -0.004(3)
C131 0.040(4) 0.024(4) 0.031(4) 0.015(3) 0.003(3) 0.006(3)
C132 0.048(5) 0.024(4) 0.038(4) 0.003(4) 0.011(4) 0.003(3)
C133 0.034(4) 0.028(4) 0.032(4) 0.009(3) 0.008(3) -0.001(3)
C134 0.040(5) 0.023(4) 0.059(5) 0.011(4) -0.012(4) -0.001(3)
C135 0.021(4) 0.040(5) 0.057(5) 0.002(4) -0.001(3) 0.005(3)
C136 0.038(6) 0.096(9) 0.122(10) 0.070(8) -0.012(6) -0.012(6)
C137 0.052(7) 0.135(12) 0.065(7) 0.040(7) -0.002(5) 0.001(7)
C138 0.034(4) 0.019(4) 0.045(5) -0.004(3) -0.003(3) 0.000(3)
C139 0.028(4) 0.033(5) 0.056(5) -0.012(4) -0.005(3) 0.006(3)
C140 0.060(6) 0.020(4) 0.060(6) -0.007(4) 0.008(4) 0.006(4)
C141 0.059(6) 0.053(6) 0.040(5) -0.007(4) 0.020(4) -0.004(4)
C142 0.030(4) 0.023(4) 0.031(4) -0.005(3) -0.004(3) 0.002(3)
C143 0.050(6) 0.094(8) 0.045(5) -0.015(5) 0.004(4) -0.022(5)
C144 0.056(6) 0.071(7) 0.033(5) -0.015(4) -0.012(4) 0.009(5)
C145 0.060(7) 0.101(9) 0.057(6) 0.001(6) 0.005(5) -0.020(6)
C146 0.027(4) 0.018(4) 0.043(4) -0.004(3) 0.011(3) 0.001(3)
C147 0.027(4) 0.032(5) 0.052(5) -0.008(4) 0.009(3) -0.002(3)
C148 0.032(4) 0.029(5) 0.052(5) -0.010(4) 0.004(4) 0.005(3)
C149 0.055(5) 0.041(5) 0.041(5) -0.009(4) -0.009(4) 0.021(4)
C150 0.045(5) 0.068(7) 0.089(7) -0.057(6) 0.005(5) 0.010(5)
C151 0.023(9) 0.004(8) 0.000(7) 0.000(5) 0.004(5) -0.008(5)
C152 0.073(8) 0.087(10) 0.097(9) -0.020(8) 0.026(7) -0.026(7)
C153 0.087(8) 0.055(7) 0.078(8) 0.006(6) 0.035(6) -0.008(6)
C154 0.60(10) 0.10(3) 0.20(5) -0.13(3) 0.15(5) -0.04(4)
C155 0.037(4) 0.021(4) 0.023(4) 0.006(3) 0.005(3) -0.002(3)
C156 0.033(4) 0.023(4) 0.043(4) 0.000(3) 0.010(3) -0.008(3)
C157 0.027(4) 0.033(5) 0.045(4) 0.013(4) 0.009(3) -0.005(3)
C158 0.034(5) 0.043(5) 0.071(6) 0.024(5) 0.004(4) -0.004(4)

loop_
_atom_type_symbol
_atom_type_description
_atom_type_scat_dispersion_real
_atom_type_scat_dispersion_imag
_atom_type_scat_source
C C 0.0033 0.0016 'International Tables Vol C Tables 4.2.6.8 and 6.1.1.4'
H H 0.0000 0.0000 'International Tables Vol C Tables 4.2.6.8 and 6.1.1.4'
O O 0.0106 0.0060 'International Tables Vol C Tables 4.2.6.8 and 6.1.1.4'
Si Si 0.0817 0.0704 'International Tables Vol C Tables 4.2.6.8 and 6.1.1.4'

loop_
_geom_angle_atom_site_label_1
_geom_angle_atom_site_label_2
_geom_angle_atom_site_label_3
_geom_angle
C25 Si1 C17 111.5(3)
C25 Si1 C19 108.5(3)
C17 Si1 C19 112.2(3)
C25 Si1 C2 119.4(3)
C17 Si1 C2 92.8(3)
C19 Si1 C2 111.8(3)
C31 Si2 C37 112.6(3)
C31 Si2 C5 113.6(3)
C37 Si2 C5 108.9(3)
C31 Si2 C8 115.5(3)
C37 Si2 C8 111.3(3)
C5 Si2 C8 93.3(3)
C43 Si3 C49 114.4(3)
C43 Si3 C14 113.6(3)
C49 Si3 C14 109.5(3)
C43 Si3 C11 111.0(3)
C49 Si3 C11 113.9(3)
C14 Si3 C11 92.5(3)
C6 C1 C2 123.0(6)
C6 C1 C18 118.2(6)
C2 C1 C18 118.6(6)
C1 C2 C3 115.5(6)
C1 C2 Si1 104.1(5)
C3 C2 Si1 140.1(5)
O1 C3 C4 113.7(6)
O1 C3 C2 125.3(6)
C4 C3 C2 121.0(6)
C5 C4 O2 119.5(6)
C5 C4 C3 123.0(6)
O2 C4 C3 117.5(6)
C4 C5 C6 116.8(6)
C4 C5 Si2 136.7(5)
C6 C5 Si2 106.4(5)
C1 C6 C5 120.8(6)
C1 C6 C7 122.3(6)
C5 C6 C7 116.9(6)
C12 C7 C8 123.3(6)
C12 C7 C6 118.3(6)
C8 C7 C6 118.4(6)
C9 C8 C7 114.9(6)
C9 C8 Si2 140.1(5)
C7 C8 Si2 104.8(4)
O3 C9 C8 127.3(6)
O3 C9 C10 110.8(6)
C8 C9 C10 121.9(6)
O4 C10 C11 124.0(6)
O4 C10 C9 114.0(6)
C11 C10 C9 122.0(6)
C10 C11 C12 115.3(6)
C10 C11 Si3 138.5(5)
C12 C11 Si3 106.2(5)
C7 C12 C11 122.6(6)
C7 C12 C13 119.8(6)
C11 C12 C13 117.6(6)
C18 C13 C14 121.4(6)
C18 C13 C12 121.4(6)
C14 C13 C12 117.1(6)
C15 C14 C13 116.4(6)
C15 C14 Si3 137.2(5)
C13 C14 Si3 106.4(5)
O5 C15 C14 119.3(6)
O5 C15 C16 118.9(6)
C14 C15 C16 121.8(6)
O6 C16 C17 118.6(6)
O6 C16 C15 120.3(6)
C17 C16 C15 121.1(6)
C18 C17 C16 116.0(6)
C18 C17 Si1 106.9(4)
C16 C17 Si1 136.9(5)
C13 C18 C17 123.3(6)
C13 C18 C1 119.8(6)
C17 C18 C1 116.9(6)
C3 O1 C55 119.0(5)
C4 O2 C59 113.5(5)
C9 O3 C63 117.6(5)
C10 O4 C68 116.6(5)
C15 O5 C72 113.0(4)
C16 O6 C76 113.0(5)
C24 C19 C20 118.2(6)
C24 C19 Si1 121.3(5)
C20 C19 Si1 120.4(5)
C19 C20 C21 121.1(7)
C19 C20 H1 119.5
C21 C20 H1 119.5
C22 C21 C20 118.6(6)
C22 C21 H2 120.7
C20 C21 H2 120.7
C21 C22 C23 120.4(7)
C21 C22 H3 119.8
C23 C22 H3 119.8
C24 C23 C22 118.8(7)
C24 C23 H4 120.6
C22 C23 H4 120.6
C19 C24 C23 122.7(7)
C19 C24 H5 118.6
C23 C24 H5 118.6
C26 C25 C30 116.8(6)
C26 C25 Si1 125.1(5)
C30 C25 Si1 118.0(5)
C25 C26 C27 123.8(7)
C25 C26 H6 118.1
C27 C26 H6 118.1
C28 C27 C26 119.2(7)
C28 C27 H7 120.4
C26 C27 H7 120.4
C27 C28 C29 119.8(7)
C27 C28 H8 120.1
C29 C28 H8 120.1
C28 C29 C30 120.7(7)
C28 C29 H9 119.6
C30 C29 H9 119.6
C29 C30 C25 119.6(7)
C29 C30 H10 120.2
C25 C30 H10 120.2
C32 C31 C36 116.8(6)
C32 C31 Si2 122.0(5)
C36 C31 Si2 121.1(5)
C33 C32 C31 121.8(7)
C33 C32 H11 119.1
C31 C32 H11 119.1
C34 C33 C32 119.1(7)
C34 C33 H12 120.4
C32 C33 H12 120.4
C35 C34 C33 120.2(7)
C35 C34 H13 119.9
C33 C34 H13 119.9
C34 C35 C36 121.3(8)
C34 C35 H14 119.3
C36 C35 H14 119.3
C35 C36 C31 120.6(7)
C35 C36 H15 119.7
C31 C36 H15 119.7
C42 C37 C38 117.7(6)
C42 C37 Si2 118.8(5)
C38 C37 Si2 123.4(5)
C39 C38 C37 121.7(7)
C39 C38 H16 119.1
C37 C38 H16 119.1
C38 C39 C40 120.0(7)
C38 C39 H17 120.0
C40 C39 H17 120.0
C41 C40 C39 118.9(6)
C41 C40 H18 120.5
C39 C40 H18 120.5
C42 C41 C40 121.8(7)
C42 C41 H19 119.1
C40 C41 H19 119.1
C41 C42 C37 119.8(7)
C41 C42 H20 120.1
C37 C42 H20 120.1
C44 C43 C48 117.6(6)
C44 C43 Si3 123.2(5)
C48 C43 Si3 119.2(5)
C45 C44 C43 122.4(7)
C45 C44 H21 118.8
C43 C44 H21 118.8
C44 C45 C46 119.7(7)
C44 C45 H22 120.1
C46 C45 H22 120.1
C47 C46 C45 118.7(7)
C47 C46 H23 120.6
C45 C46 H23 120.6
C46 C47 C48 122.1(7)
C46 C47 H24 119.0
C48 C47 H24 119.0
C47 C48 C43 119.5(7)
C47 C48 H25 120.3
C43 C48 H25 120.3
C54 C49 C50 116.9(6)
C54 C49 Si3 118.5(5)
C50 C49 Si3 124.3(5)
C51 C50 C49 121.2(7)
C51 C50 H26 119.4
C49 C50 H26 119.4
C50 C51 C52 121.4(7)
C50 C51 H27 119.3
C52 C51 H27 119.3
C51 C52 C53 118.8(7)
C51 C52 H28 120.6
C53 C52 H28 120.6
C54 C53 C52 118.5(8)
C54 C53 H29 120.7
C52 C53 H29 120.7
C49 C54 C53 123.2(7)
C49 C54 H30 118.4
C53 C54 H30 118.4
O1 C55 C56 106.6(5)
O1 C55 H31 110.4
C56 C55 H31 110.4
O1 C55 H32 110.4
C56 C55 H32 110.4
H31 C55 H32 108.6
C57 C56 C55 112.5(6)
C57 C56 H33 109.1
C55 C56 H33 109.1
C57 C56 H34 109.1
C55 C56 H34 109.1
H33 C56 H34 107.8
C58 C57 C56 113.3(6)
C58 C57 H35 108.9
C56 C57 H35 108.9
C58 C57 H36 108.9
C56 C57 H36 108.9
H35 C57 H36 107.7
C57 C58 H37 109.5
C57 C58 H38 109.5
H37 C58 H38 109.5
C57 C58 H39 109.5
H37 C58 H39 109.5
H38 C58 H39 109.5
O2 C59 C60 109.4(6)
O2 C59 H40 109.8
C60 C59 H40 109.8
O2 C59 H41 109.8
C60 C59 H41 109.8
H40 C59 H41 108.2
C61 C60 C59 112.7(7)
C61 C60 H42 109.1
C59 C60 H42 109.1
C61 C60 H43 109.1
C59 C60 H43 109.1
H42 C60 H43 107.8
C62 C61 C60 116.5(7)
C62 C61 H44 108.2
C60 C61 H44 108.2
C62 C61 H45 108.2
C60 C61 H45 108.2
H44 C61 H45 107.3
C61 C62 H46 109.5
C61 C62 H47 109.5
H46 C62 H47 109.5
C61 C62 H48 109.5
H46 C62 H48 109.5
H47 C62 H48 109.5
O3 C63 C64 106.1(6)
O3 C63 H49 110.5
C64 C63 H49 110.5
O3 C63 H50 110.5
C64 C63 H50 110.5
H49 C63 H50 108.7
C66 C64 C65 48.8(19)
C66 C64 C63 121(2)
C65 C64 C63 113.7(7)
C66 C64 H51 130.5
C65 C64 H51 108.8
C63 C64 H51 108.8
C66 C64 H52 60.8
C65 C64 H52 108.8
C63 C64 H52 108.8
H51 C64 H52 107.7
C66 C64 H53 107.2
C65 C64 H53 63.5
C63 C64 H53 107.2
H51 C64 H53 50.7
H52 C64 H53 142.8
C66 C64 H54 107.2
C65 C64 H54 139.1
C63 C64 H54 107.2
H51 C64 H54 57.7
H52 C64 H54 53.2
H53 C64 H54 106.8
C64 C65 C67 114.0(7)
C64 C65 H55 108.7
C67 C65 H55 108.7
C64 C65 H56 108.7
C67 C65 H56 108.7
H55 C65 H56 107.6
C64 C66 C67 124(3)
C64 C66 H57 106.2
C67 C66 H57 106.2
C64 C66 H58 106.2
C67 C66 H58 106.2
H57 C66 H58 106.4
C66 C67 H59 139.3
C65 C67 H59 109.5
C66 C67 H60 109.4
C65 C67 H60 109.5
H59 C67 H60 109.5
C66 C67 H61 67.6
C65 C67 H61 109.5
H59 C67 H61 109.5
H60 C67 H61 109.5
C66 C67 H62 109.5
C65 C67 H62 135.6
H59 C67 H62 64.0
H60 C67 H62 114.0
H61 C67 H62 47.0
C66 C67 H63 109.5
C65 C67 H63 66.3
H59 C67 H63 48.1
H60 C67 H63 104.9
H61 C67 H63 144.3
H62 C67 H63 109.5
C66 C67 H64 109.5
C65 C67 H64 113.4
H59 C67 H64 110.4
H61 C67 H64 104.5
H62 C67 H64 109.5
H63 C67 H64 109.5
O4 C68 C69 109.6(6)
O4 C68 H65 109.8
C69 C68 H65 109.8
O4 C68 H66 109.8
C69 C68 H66 109.8
H65 C68 H66 108.2
C70 C69 C68 113.6(6)
C70 C69 H67 108.9
C68 C69 H67 108.9
C70 C69 H68 108.9
C68 C69 H68 108.9
H67 C69 H68 107.7
C69 C70 C71 111.4(6)
C69 C70 H69 109.3
C71 C70 H69 109.3
C69 C70 H70 109.3
C71 C70 H70 109.3
H69 C70 H70 108.0
C70 C71 H71 109.5
C70 C71 H72 109.5
H71 C71 H72 109.5
C70 C71 H73 109.5
H71 C71 H73 109.5
H72 C71 H73 109.5
O5 C72 C73 109.9(5)
O5 C72 H74 109.7
C73 C72 H74 109.7
O5 C72 H75 109.7
C73 C72 H75 109.7
H74 C72 H75 108.2
C74 C73 C72 113.4(6)
C74 C73 H76 108.9
C72 C73 H76 108.9
C74 C73 H77 108.9
C72 C73 H77 108.9
H76 C73 H77 107.7
C73 C74 C75 113.6(6)
C73 C74 H78 108.9
C75 C74 H78 108.9
C73 C74 H79 108.9
C75 C74 H79 108.9
H78 C74 H79 107.7
C74 C75 H80 109.5
C74 C75 H81 109.5
H80 C75 H81 109.5
C74 C75 H82 109.5
H80 C75 H82 109.5
H81 C75 H82 109.5
O6 C76 C77 108.3(5)
O6 C76 H83 110.0
C77 C76 H83 110.0
O6 C76 H84 110.0
C77 C76 H84 110.0
H83 C76 H84 108.4
C76 C77 C78 113.3(6)
C76 C77 H85 108.9
C78 C77 H85 108.9
C76 C77 H86 108.9
C78 C77 H86 108.9
H85 C77 H86 107.7
C79 C78 C77 112.2(6)
C79 C78 H87 109.2
C77 C78 H87 109.2
C79 C78 H88 109.2
C77 C78 H88 109.2
H87 C78 H88 107.9
C78 C79 H89 109.5
C78 C79 H90 109.5
H89 C79 H90 109.5
C78 C79 H91 109.5
H89 C79 H91 109.5
H90 C79 H91 109.5
C98 Si4 C104 110.2(3)
C98 Si4 C96 110.7(3)
C104 Si4 C96 114.5(3)
C98 Si4 C81 113.8(3)
C104 Si4 C81 113.8(3)
C96 Si4 C81 92.8(3)
C116 Si5 C110 111.9(3)
C116 Si5 C87 110.4(3)
C110 Si5 C87 109.2(3)
C116 Si5 C84 119.8(3)
C110 Si5 C84 111.0(3)
C87 Si5 C84 92.8(3)
C122 Si6 C128 109.7(3)
C122 Si6 C93 111.6(3)
C128 Si6 C93 112.2(3)
C122 Si6 C90 116.8(3)
C128 Si6 C90 112.7(3)
C93 Si6 C90 92.9(3)
C85 C80 C81 122.2(6)
C85 C80 C97 120.2(6)
C81 C80 C97 117.5(6)
C82 C81 C80 116.0(6)
C82 C81 Si4 137.8(5)
C80 C81 Si4 106.2(5)
C81 C82 O7 118.7(6)
C81 C82 C83 121.3(6)
O7 C82 C83 119.8(6)
O8 C83 C84 125.7(6)
O8 C83 C82 111.8(5)
C84 C83 C82 122.5(6)
C83 C84 C85 115.3(6)
C83 C84 Si5 140.4(5)
C85 C84 Si5 104.0(4)
C80 C85 C84 122.5(6)
C80 C85 C86 118.7(6)
C84 C85 C86 118.8(6)
C91 C86 C87 121.0(6)
C91 C86 C85 121.7(6)
C87 C86 C85 117.3(6)
C88 C87 C86 117.1(6)
C88 C87 Si5 136.1(5)
C86 C87 Si5 106.8(4)
C87 C88 O9 118.8(6)
C87 C88 C89 122.2(6)
O9 C88 C89 118.8(5)
O10 C89 C90 124.9(6)
O10 C89 C88 113.5(5)
C90 C89 C88 121.5(6)
C89 C90 C91 115.3(6)
C89 C90 Si6 140.7(5)
C91 C90 Si6 103.8(4)
C86 C91 C90 122.8(6)
C86 C91 C92 118.3(6)
C90 C91 C92 118.9(6)
C97 C92 C93 122.6(6)
C97 C92 C91 119.9(6)
C93 C92 C91 117.5(6)
C92 C93 C94 117.8(6)
C92 C93 Si6 106.6(4)
C94 C93 Si6 135.5(5)
O11 C94 C93 120.5(6)
O11 C94 C95 118.5(6)
C93 C94 C95 120.6(6)
O12 C95 C96 119.4(6)
O12 C95 C94 119.4(6)
C96 C95 C94 121.1(6)
C95 C96 C97 115.8(6)
C95 C96 Si4 137.8(5)
C97 C96 Si4 106.5(5)
C92 C97 C96 122.1(6)
C92 C97 C80 121.0(6)
C96 C97 C80 116.9(6)
C82 O7 C134 117.8(6)
C83 O8 C138 119.8(5)
C88 O9 C142 112.8(5)
C89 O10 C146 117.2(5)
C94 O11 C150 116.9(6)
C95 O12 C155 115.3(5)
C99 C98 C103 116.3(7)
C99 C98 Si4 122.0(6)
C103 C98 Si4 121.6(6)
C98 C99 C100 122.4(9)
C98 C99 H92 118.8
C100 C99 H92 118.8
C101 C100 C99 119.5(8)
C101 C100 H93 120.2
C99 C100 H93 120.2
C100 C101 C102 119.5(8)
C100 C101 H94 120.2
C102 C101 H94 120.2
C103 C102 C101 119.1(9)
C103 C102 H95 120.4
C101 C102 H95 120.4
C98 C103 C102 123.0(8)
C98 C103 H96 118.5
C102 C103 H96 118.5
C109 C104 C105 117.2(6)
C109 C104 Si4 121.2(5)
C105 C104 Si4 121.6(5)
C106 C105 C104 121.6(7)
C106 C105 H97 119.2
C104 C105 H97 119.2
C105 C106 C107 121.0(7)
C105 C106 H98 119.5
C107 C106 H98 119.5
C106 C107 C108 118.2(7)
C106 C107 H99 120.9
C108 C107 H99 120.9
C109 C108 C107 120.5(7)
C109 C108 H100 119.8
C107 C108 H100 119.8
C108 C109 C104 121.6(7)
C108 C109 H101 119.2
C104 C109 H101 119.2
C115 C110 C111 117.5(6)
C115 C110 Si5 123.2(5)
C111 C110 Si5 119.2(5)
C112 C111 C110 120.4(7)
C112 C111 H102 119.8
C110 C111 H102 119.8
C113 C112 C111 122.0(7)
C113 C112 H103 119.0
C111 C112 H103 119.0
C112 C113 C114 119.5(8)
C112 C113 H104 120.3
C114 C113 H104 120.3
C113 C114 C115 120.8(8)
C113 C114 H105 119.6
C115 C114 H105 119.6
C114 C115 C110 119.7(7)
C114 C115 H106 120.1
C110 C115 H106 120.1
C117 C116 C121 115.8(6)
C117 C116 Si5 122.0(5)
C121 C116 Si5 121.9(5)
C116 C117 C118 122.3(7)
C116 C117 H107 118.9
C118 C117 H107 118.9
C119 C118 C117 119.2(8)
C119 C118 H108 120.4
C117 C118 H108 120.4
C118 C119 C120 122.1(7)
C118 C119 H109 118.9
C120 C119 H109 118.9
C121 C120 C119 118.1(7)
C121 C120 H110 120.9
C119 C120 H110 120.9
C120 C121 C116 122.4(7)
C120 C121 H111 118.8
C116 C121 H111 118.8
C127 C122 C123 117.2(6)
C127 C122 Si6 122.3(5)
C123 C122 Si6 120.5(5)
C124 C123 C122 121.5(7)
C124 C123 H112 119.2
C122 C123 H112 119.2
C123 C124 C125 121.0(8)
C123 C124 H113 119.5
C125 C124 H113 119.5
C124 C125 C126 119.8(7)
C124 C125 H114 120.1
C126 C125 H114 120.1
C125 C126 C127 118.9(7)
C125 C126 H115 120.6
C127 C126 H115 120.6
C122 C127 C126 121.5(7)
C122 C127 H116 119.2
C126 C127 H116 119.2
C129 C128 C133 118.7(6)
C129 C128 Si6 123.0(5)
C133 C128 Si6 118.2(5)
C128 C129 C130 121.8(7)
C128 C129 H117 119.1
C130 C129 H117 119.1
C131 C130 C129 119.6(7)
C131 C130 H118 120.2
C129 C130 H118 120.2
C130 C131 C132 119.1(7)
C130 C131 H119 120.5
C132 C131 H119 120.5
C131 C132 C133 120.7(7)
C131 C132 H120 119.6
C133 C132 H120 119.6
C128 C133 C132 119.9(7)
C128 C133 H121 120.0
C132 C133 H121 120.0
O7 C134 C135 108.1(6)
O7 C134 H122 110.1
C135 C134 H122 110.1
O7 C134 H123 110.1
C135 C134 H123 110.1
H122 C134 H123 108.4
C136 C135 C134 116.8(7)
C136 C135 H124 108.1
C134 C135 H124 108.1
C136 C135 H125 108.1
C134 C135 H125 108.1
H124 C135 H125 107.3
C137 C136 C135 129.8(10)
C137 C136 H126 104.8
C135 C136 H126 104.8
C137 C136 H127 104.8
C135 C136 H127 104.8
H126 C136 H127 105.8
C136 C137 H128 109.5
C136 C137 H129 109.5
H128 C137 H129 109.5
C136 C137 H130 109.5
H128 C137 H130 109.5
H129 C137 H130 109.5
O8 C138 C139 106.3(6)
O8 C138 H131 110.5
C139 C138 H131 110.5
O8 C138 H132 110.5
C139 C138 H132 110.5
H131 C138 H132 108.7
C138 C139 C140 112.8(6)
C138 C139 H133 109.0
C140 C139 H133 109.0
C138 C139 H134 109.0
C140 C139 H134 109.0
H133 C139 H134 107.8
C139 C140 C141 112.6(7)
C139 C140 H135 109.1
C141 C140 H135 109.1
C139 C140 H136 109.1
C141 C140 H136 109.1
H135 C140 H136 107.8
C140 C141 H137 109.5
C140 C141 H138 109.5
H137 C141 H138 109.5
C140 C141 H139 109.5
H137 C141 H139 109.5
H138 C141 H139 109.5
O9 C142 C143 109.1(6)
O9 C142 H140 109.9
C143 C142 H140 109.9
O9 C142 H141 109.9
C143 C142 H141 109.9
H140 C142 H141 108.3
C142 C143 C144 115.2(8)
C142 C143 H142 108.5
C144 C143 H142 108.5
C142 C143 H143 108.5
C144 C143 H143 108.5
H142 C143 H143 107.5
C145 C144 C143 115.4(8)
C145 C144 H144 108.4
C143 C144 H144 108.4
C145 C144 H145 108.4
C143 C144 H145 108.4
H144 C144 H145 107.5
C144 C145 H146 109.5
C144 C145 H147 109.5
H146 C145 H147 109.5
C144 C145 H148 109.5
H146 C145 H148 109.5
H147 C145 H148 109.5
O10 C146 C147 107.9(5)
O10 C146 H149 110.1
C147 C146 H149 110.1
O10 C146 H150 110.1
C147 C146 H150 110.1
H149 C146 H150 108.4
C146 C147 C148 112.4(6)
C146 C147 H151 109.1
C148 C147 H151 109.1
C146 C147 H152 109.1
C148 C147 H152 109.1
H151 C147 H152 107.9
C149 C148 C147 113.2(7)
C149 C148 H153 108.9
C147 C148 H153 108.9
C149 C148 H154 108.9
C147 C148 H154 108.9
H153 C148 H154 107.7
C148 C149 H155 109.5
C148 C149 H156 109.5
H155 C149 H156 109.5
C148 C149 H157 109.5
H155 C149 H157 109.5
H156 C149 H157 109.5
O11 C150 C154 128(2)
O11 C150 C151 97.8(9)
O11 C150 H158 112.2
C154 C150 H158 82.0
C151 C150 H158 112.2
O11 C150 H159 112.2
C154 C150 H159 108.1
C151 C150 H159 112.2
H158 C150 H159 109.8
O11 C150 H160 105.3
C154 C150 H160 105.2
C151 C150 H160 138.0
H159 C150 H160 91.0
O11 C150 H161 105.3
C154 C150 H161 105.3
C151 C150 H161 101.0
H158 C150 H161 124.6
H160 C150 H161 106.0
C152 C151 C150 107.9(10)
C152 C151 H162 110.1
C150 C151 H162 110.1
C152 C151 H163 110.1
C150 C151 H163 110.1
H162 C151 H163 108.4
C154 C152 C153 149(3)
C153 C152 C151 111.2(10)
C154 C152 H164 97.2
C153 C152 H164 109.4
C151 C152 H164 109.4
C154 C152 H165 76.0
C153 C152 H165 109.4
C151 C152 H165 109.4
H164 C152 H165 108.0
C154 C152 H166 99.5
C153 C152 H166 99.5
C151 C152 H166 139.4
H164 C152 H166 83.3
C154 C152 H167 99.6
C153 C152 H167 99.5
C151 C152 H167 96.6
H165 C152 H167 129.6
H166 C152 H167 104.1
C152 C153 H168 109.5
C152 C153 H169 109.5
H168 C153 H169 109.5
C152 C153 H170 109.5
H168 C153 H170 109.5
H169 C153 H170 109.5
C152 C154 C150 145(5)
C152 C154 H171 100.6
C150 C154 H171 100.6
C152 C154 H172 100.6
C150 C154 H172 100.6
H171 C154 H172 104.3
O12 C155 C156 106.0(5)
O12 C155 H173 110.5
C156 C155 H173 110.5
O12 C155 H174 110.5
C156 C155 H174 110.5
H173 C155 H174 108.7
C155 C156 C157 112.6(6)
C155 C156 H175 109.1
C157 C156 H175 109.1
C155 C156 H176 109.1
C157 C156 H176 109.1
H175 C156 H176 107.8
C158 C157 C156 111.5(6)
C158 C157 H177 109.3
C156 C157 H177 109.3
C158 C157 H178 109.3
C156 C157 H178 109.3
H177 C157 H178 108.0
C157 C158 H179 109.5
C157 C158 H180 109.5
H179 C158 H180 109.5
C157 C158 H181 109.5
H179 C158 H181 109.5
H180 C158 H181 109.5

loop_
_geom_bond_atom_site_label_1
_geom_bond_atom_site_label_2
_geom_bond_distance
Si1 C25 1.858(7)
Si1 C17 1.877(6)
Si1 C19 1.886(7)
Si1 C2 1.916(7)
Si2 C31 1.850(7)
Si2 C37 1.868(7)
Si2 C5 1.881(7)
Si2 C8 1.901(7)
Si3 C43 1.864(7)
Si3 C49 1.875(7)
Si3 C14 1.893(7)
Si3 C11 1.898(7)
C1 C6 1.400(9)
C1 C2 1.403(9)
C1 C18 1.445(8)
C2 C3 1.414(9)
C3 O1 1.371(8)
C3 C4 1.406(9)
C4 C5 1.376(9)
C4 O2 1.402(7)
C5 C6 1.405(9)
C6 C7 1.444(9)
C7 C12 1.389(9)
C7 C8 1.413(9)
C8 C9 1.390(9)
C9 O3 1.358(8)
C9 C10 1.445(9)
C10 O4 1.366(8)
C10 C11 1.398(9)
C11 C12 1.404(8)
C12 C13 1.446(9)
C13 C18 1.381(9)
C13 C14 1.409(9)
C14 C15 1.385(9)
C15 O5 1.382(7)
C15 C16 1.419(9)
C16 O6 1.384(7)
C16 C17 1.404(8)
C17 C18 1.385(9)
O1 C55 1.439(8)
O2 C59 1.455(8)
O3 C63 1.463(8)
O4 C68 1.440(8)
O5 C72 1.438(7)
O6 C76 1.445(7)
C19 C24 1.367(9)
C19 C20 1.377(9)
C20 C21 1.439(9)
C20 H1 0.9500
C21 C22 1.361(10)
C21 H2 0.9500
C22 C23 1.410(10)
C22 H3 0.9500
C23 C24 1.381(10)
C23 H4 0.9500
C24 H5 0.9500
C25 C26 1.370(9)
C25 C30 1.418(10)
C26 C27 1.386(9)
C26 H6 0.9500
C27 C28 1.365(10)
C27 H7 0.9500
C28 C29 1.386(11)
C28 H8 0.9500
C29 C30 1.408(10)
C29 H9 0.9500
C30 H10 0.9500
C31 C32 1.399(10)
C31 C36 1.403(9)
C32 C33 1.383(10)
C32 H11 0.9500
C33 C34 1.375(11)
C33 H12 0.9500
C34 C35 1.360(11)
C34 H13 0.9500
C35 C36 1.367(10)
C35 H14 0.9500
C36 H15 0.9500
C37 C42 1.401(9)
C37 C38 1.418(10)
C38 C39 1.357(10)
C38 H16 0.9500
C39 C40 1.397(11)
C39 H17 0.9500
C40 C41 1.381(10)
C40 H18 0.9500
C41 C42 1.375(10)
C41 H19 0.9500
C42 H20 0.9500
C43 C44 1.385(9)
C43 C48 1.413(9)
C44 C45 1.373(10)
C44 H21 0.9500
C45 C46 1.406(10)
C45 H22 0.9500
C46 C47 1.359(10)
C46 H23 0.9500
C47 C48 1.395(10)
C47 H24 0.9500
C48 H25 0.9500
C49 C54 1.371(10)
C49 C50 1.398(9)
C50 C51 1.352(10)
C50 H26 0.9500
C51 C52 1.382(12)
C51 H27 0.9500
C52 C53 1.394(12)
C52 H28 0.9500
C53 C54 1.379(10)
C53 H29 0.9500
C54 H30 0.9500
C55 C56 1.520(9)
C55 H31 0.9900
C55 H32 0.9900
C56 C57 1.509(9)
C56 H33 0.9900
C56 H34 0.9900
C57 C58 1.477(10)
C57 H35 0.9900
C57 H36 0.9900
C58 H37 0.9800
C58 H38 0.9800
C58 H39 0.9800
C59 C60 1.541(10)
C59 H40 0.9900
C59 H41 0.9900
C60 C61 1.495(10)
C60 H42 0.9900
C60 H43 0.9900
C61 C62 1.472(11)
C61 H44 0.9900
C61 H45 0.9900
C62 H46 0.9800
C62 H47 0.9800
C62 H48 0.9800
C63 C64 1.522(10)
C63 H49 0.9900
C63 H50 0.9900
C64 C66 1.40(4)
C64 C65 1.483(11)
C64 H51 0.9900
C64 H52 0.9900
C64 H53 0.9900
C64 H54 0.9900
C65 C67 1.603(12)
C65 H55 0.9900
C65 H56 0.9900
C66 C67 1.52(4)
C66 H57 0.9900
C66 H58 0.9900
C67 H59 0.9800
C67 H60 0.9800
C67 H61 0.9800
C67 H62 0.9800
C67 H63 0.9800
C67 H64 0.9800
C68 C69 1.505(9)
C68 H65 0.9900
C68 H66 0.9900
C69 C70 1.493(10)
C69 H67 0.9900
C69 H68 0.9900
C70 C71 1.526(10)
C70 H69 0.9900
C70 H70 0.9900
C71 H71 0.9800
C71 H72 0.9800
C71 H73 0.9800
C72 C73 1.502(8)
C72 H74 0.9900
C72 H75 0.9900
C73 C74 1.481(9)
C73 H76 0.9900
C73 H77 0.9900
C74 C75 1.500(10)
C74 H78 0.9900
C74 H79 0.9900
C75 H80 0.9800
C75 H81 0.9800
C75 H82 0.9800
C76 C77 1.534(10)
C76 H83 0.9900
C76 H84 0.9900
C77 C78 1.546(10)
C77 H85 0.9900
C77 H86 0.9900
C78 C79 1.513(10)
C78 H87 0.9900
C78 H88 0.9900
C79 H89 0.9800
C79 H90 0.9800
C79 H91 0.9800
Si4 C98 1.853(7)
Si4 C104 1.860(7)
Si4 C96 1.880(7)
Si4 C81 1.881(7)
Si5 C116 1.841(7)
Si5 C110 1.876(7)
Si5 C87 1.882(7)
Si5 C84 1.921(7)
Si6 C122 1.875(7)
Si6 C128 1.881(6)
Si6 C93 1.904(6)
Si6 C90 1.923(6)
C80 C85 1.386(9)
C80 C81 1.419(9)
C80 C97 1.426(9)
C81 C82 1.386(9)
C82 O7 1.388(8)
C82 C83 1.444(9)
C83 O8 1.369(7)
C83 C84 1.383(9)
C84 C85 1.422(9)
C85 C86 1.427(8)
C86 C91 1.393(9)
C86 C87 1.399(8)
C87 C88 1.387(9)
C88 O9 1.400(7)
C88 C89 1.414(9)
C89 O10 1.376(8)
C89 C90 1.399(9)
C90 C91 1.423(8)
C91 C92 1.447(8)
C92 C97 1.367(8)
C92 C93 1.383(9)
C93 C94 1.388(8)
C94 O11 1.370(8)
C94 C95 1.430(9)
C95 O12 1.360(8)
C95 C96 1.414(9)
C96 C97 1.420(8)
O7 C134 1.430(8)
O8 C138 1.449(8)
O9 C142 1.422(8)
O10 C146 1.431(8)
O11 C150 1.417(10)
O12 C155 1.440(8)
C98 C99 1.372(11)
C98 C103 1.378(11)
C99 C100 1.393(11)
C99 H92 0.9500
C100 C101 1.371(12)
C100 H93 0.9500
C101 C102 1.382(11)
C101 H94 0.9500
C102 C103 1.381(11)
C102 H95 0.9500
C103 H96 0.9500
C104 C109 1.399(10)
C104 C105 1.404(9)
C105 C106 1.365(10)
C105 H97 0.9500
C106 C107 1.380(11)
C106 H98 0.9500
C107 C108 1.418(10)
C107 H99 0.9500
C108 C109 1.356(10)
C108 H100 0.9500
C109 H101 0.9500
C110 C115 1.400(10)
C110 C111 1.402(9)
C111 C112 1.359(10)
C111 H102 0.9500
C112 C113 1.345(11)
C112 H103 0.9500
C113 C114 1.363(12)
C113 H104 0.9500
C114 C115 1.389(10)
C114 H105 0.9500
C115 H106 0.9500
C116 C117 1.390(9)
C116 C121 1.403(10)
C117 C118 1.396(10)
C117 H107 0.9500
C118 C119 1.323(12)
C118 H108 0.9500
C119 C120 1.395(12)
C119 H109 0.9500
C120 C121 1.375(10)
C120 H110 0.9500
C121 H111 0.9500
C122 C127 1.391(9)
C122 C123 1.394(9)
C123 C124 1.347(10)
C123 H112 0.9500
C124 C125 1.377(12)
C124 H113 0.9500
C125 C126 1.378(11)
C125 H114 0.9500
C126 C127 1.391(9)
C126 H115 0.9500
C127 H116 0.9500
C128 C129 1.371(9)
C128 C133 1.395(9)
C129 C130 1.410(10)
C129 H117 0.9500
C130 C131 1.377(10)
C130 H118 0.9500
C131 C132 1.400(10)
C131 H119 0.9500
C132 C133 1.403(10)
C132 H120 0.9500
C133 H121 0.9500
C134 C135 1.519(10)
C134 H122 0.9900
C134 H123 0.9900
C135 C136 1.427(12)
C135 H124 0.9900
C135 H125 0.9900
C136 C137 1.403(13)
C136 H126 0.9900
C136 H127 0.9900
C137 H128 0.9800
C137 H129 0.9800
C137 H130 0.9800
C138 C139 1.491(10)
C138 H131 0.9900
C138 H132 0.9900
C139 C140 1.528(10)
C139 H133 0.9900
C139 H134 0.9900
C140 C141 1.547(11)
C140 H135 0.9900
C140 H136 0.9900
C141 H137 0.9800
C141 H138 0.9800
C141 H139 0.9800
C142 C143 1.475(11)
C142 H140 0.9900
C142 H141 0.9900
C143 C144 1.498(11)
C143 H142 0.9900
C143 H143 0.9900
C144 C145 1.471(13)
C144 H144 0.9900
C144 H145 0.9900
C145 H146 0.9800
C145 H147 0.9800
C145 H148 0.9800
C146 C147 1.498(10)
C146 H149 0.9900
C146 H150 0.9900
C147 C148 1.525(10)
C147 H151 0.9900
C147 H152 0.9900
C148 C149 1.477(11)
C148 H153 0.9900
C148 H154 0.9900
C149 H155 0.9800
C149 H156 0.9800
C149 H157 0.9800
C150 C154 1.49(3)
C150 C151 1.693(17)
C150 H158 0.9900
C150 H159 0.9900
C150 H160 0.9900
C150 H161 0.9900
C151 C152 1.473(19)
C151 H162 0.9900
C151 H163 0.9900
C152 C154 1.19(3)
C152 C153 1.425(14)
C152 H164 0.9900
C152 H165 0.9900
C152 H166 0.9900
C152 H167 0.9900
C153 H168 0.9800
C153 H169 0.9800
C153 H170 0.9800
C154 H171 0.9900
C154 H172 0.9900
C155 C156 1.511(9)
C155 H173 0.9900
C155 H174 0.9900
C156 C157 1.539(9)
C156 H175 0.9900
C156 H176 0.9900
C157 C158 1.497(10)
C157 H177 0.9900
C157 H178 0.9900
C158 H179 0.9800
C158 H180 0.9800
C158 H181 0.9800

loop_
_geom_torsion_atom_site_label_1
_geom_torsion_atom_site_label_2
_geom_torsion_atom_site_label_3
_geom_torsion_atom_site_label_4
_geom_torsion
C6 C1 C2 C3 -1.7(9)
C18 C1 C2 C3 -178.1(6)
C6 C1 C2 Si1 -176.0(5)
C18 C1 C2 Si1 7.7(7)
C25 Si1 C2 C1 -124.0(5)
C17 Si1 C2 C1 -7.4(5)
C19 Si1 C2 C1 107.9(5)
C25 Si1 C2 C3 64.1(8)
C17 Si1 C2 C3 -179.3(7)
C19 Si1 C2 C3 -64.0(8)
C1 C2 C3 O1 -178.9(6)
Si1 C2 C3 O1 -7.6(11)
C1 C2 C3 C4 0.7(9)
Si1 C2 C3 C4 172.0(5)
O1 C3 C4 C5 -179.9(5)
C2 C3 C4 C5 0.5(10)
O1 C3 C4 O2 -1.1(8)
C2 C3 C4 O2 179.3(5)
O2 C4 C5 C6 -179.4(5)
C3 C4 C5 C6 -0.6(9)
O2 C4 C5 Si2 -1.2(10)
C3 C4 C5 Si2 177.6(5)
C31 Si2 C5 C4 59.3(8)
C37 Si2 C5 C4 -67.2(7)
C8 Si2 C5 C4 179.0(7)
C31 Si2 C5 C6 -122.4(5)
C37 Si2 C5 C6 111.2(5)
C8 Si2 C5 C6 -2.7(5)
C2 C1 C6 C5 1.6(10)
C18 C1 C6 C5 178.0(6)
C2 C1 C6 C7 -178.6(6)
C18 C1 C6 C7 -2.3(10)
C4 C5 C6 C1 -0.4(9)
Si2 C5 C6 C1 -179.1(5)
C4 C5 C6 C7 179.8(5)
Si2 C5 C6 C7 1.1(7)
C1 C6 C7 C12 2.5(9)
C5 C6 C7 C12 -177.8(6)
C1 C6 C7 C8 -177.9(6)
C5 C6 C7 C8 1.9(9)
C12 C7 C8 C9 -0.3(9)
C6 C7 C8 C9 -179.9(5)
C12 C7 C8 Si2 175.9(5)
C6 C7 C8 Si2 -3.7(7)
C31 Si2 C8 C9 -63.6(8)
C37 Si2 C8 C9 66.4(8)
C5 Si2 C8 C9 178.2(7)
C31 Si2 C8 C7 121.7(4)
C37 Si2 C8 C7 -108.3(4)
C5 Si2 C8 C7 3.5(4)
C7 C8 C9 O3 -176.3(6)
Si2 C8 C9 O3 9.4(12)
C7 C8 C9 C10 2.6(9)
Si2 C8 C9 C10 -171.7(5)
O3 C9 C10 O4 -4.6(8)
C8 C9 C10 O4 176.3(6)
O3 C9 C10 C11 176.4(6)
C8 C9 C10 C11 -2.7(10)
O4 C10 C11 C12 -178.6(6)
C9 C10 C11 C12 0.3(9)
O4 C10 C11 Si3 4.6(11)
C9 C10 C11 Si3 -176.6(5)
C43 Si3 C11 C10 59.8(8)
C49 Si3 C11 C10 -70.9(8)
C14 Si3 C11 C10 176.4(7)
C43 Si3 C11 C12 -117.1(4)
C49 Si3 C11 C12 112.1(5)
C14 Si3 C11 C12 -0.6(5)
C8 C7 C12 C11 -2.1(10)
C6 C7 C12 C11 177.5(5)
C8 C7 C12 C13 178.9(6)
C6 C7 C12 C13 -1.5(9)
C10 C11 C12 C7 2.0(9)
Si3 C11 C12 C7 179.8(5)
C10 C11 C12 C13 -178.9(5)
Si3 C11 C12 C13 -1.1(7)
C7 C12 C13 C18 0.5(9)
C11 C12 C13 C18 -178.6(6)
C7 C12 C13 C14 -177.8(6)
C11 C12 C13 C14 3.1(8)
C18 C13 C14 C15 -0.1(9)
C12 C13 C14 C15 178.2(6)
C18 C13 C14 Si3 178.5(5)
C12 C13 C14 Si3 -3.3(7)
C43 Si3 C14 C15 -65.6(8)
C49 Si3 C14 C15 63.7(7)
C11 Si3 C14 C15 -179.8(7)
C43 Si3 C14 C13 116.4(5)
C49 Si3 C14 C13 -114.3(5)
C11 Si3 C14 C13 2.2(5)
C13 C14 C15 O5 -177.4(5)
Si3 C14 C15 O5 4.6(10)
C13 C14 C15 C16 1.0(9)
Si3 C14 C15 C16 -176.9(5)
O5 C15 C16 O6 -1.6(9)
C14 C15 C16 O6 179.9(5)
O5 C15 C16 C17 176.9(5)
C14 C15 C16 C17 -1.6(10)
O6 C16 C17 C18 179.5(5)
C15 C16 C17 C18 1.0(9)
O6 C16 C17 Si1 5.2(10)
C15 C16 C17 Si1 -173.3(5)
C25 Si1 C17 C18 128.9(4)
C19 Si1 C17 C18 -109.2(5)
C2 Si1 C17 C18 5.7(5)
C25 Si1 C17 C16 -56.5(8)
C19 Si1 C17 C16 65.5(8)
C2 Si1 C17 C16 -179.7(7)
C14 C13 C18 C17 -0.4(10)
C12 C13 C18 C17 -178.6(6)
C14 C13 C18 C1 177.9(6)
C12 C13 C18 C1 -0.3(9)
C16 C17 C18 C13 0.0(9)
Si1 C17 C18 C13 175.9(5)
C16 C17 C18 C1 -178.4(6)
Si1 C17 C18 C1 -2.5(7)
C6 C1 C18 C13 1.2(9)
C2 C1 C18 C13 177.7(6)
C6 C1 C18 C17 179.6(6)
C2 C1 C18 C17 -3.9(9)
C4 C3 O1 C55 163.5(6)
C2 C3 O1 C55 -16.9(9)
C5 C4 O2 C59 -108.4(7)
C3 C4 O2 C59 72.7(7)
C8 C9 O3 C63 -9.1(10)
C10 C9 O3 C63 171.9(6)
C11 C10 O4 C68 30.6(9)
C9 C10 O4 C68 -148.3(6)
C14 C15 O5 C72 107.0(6)
C16 C15 O5 C72 -71.5(7)
C17 C16 O6 C76 116.2(6)
C15 C16 O6 C76 -65.3(7)
C25 Si1 C19 C24 49.1(6)
C17 Si1 C19 C24 -74.6(6)
C2 Si1 C19 C24 -177.2(5)
C25 Si1 C19 C20 -133.4(5)
C17 Si1 C19 C20 102.9(6)
C2 Si1 C19 C20 0.3(6)
C24 C19 C20 C21 2.2(10)
Si1 C19 C20 C21 -175.4(5)
C19 C20 C21 C22 -2.5(10)
C20 C21 C22 C23 2.8(10)
C21 C22 C23 C24 -2.8(11)
C20 C19 C24 C23 -2.3(11)
Si1 C19 C24 C23 175.3(6)
C22 C23 C24 C19 2.5(12)
C17 Si1 C25 C26 148.8(6)
C19 Si1 C25 C26 24.7(7)
C2 Si1 C25 C26 -104.8(6)
C17 Si1 C25 C30 -28.6(6)
C19 Si1 C25 C30 -152.7(5)
C2 Si1 C25 C30 77.8(6)
C30 C25 C26 C27 -0.1(10)
Si1 C25 C26 C27 -177.6(5)
C25 C26 C27 C28 -0.2(11)
C26 C27 C28 C29 0.7(11)
C27 C28 C29 C30 -0.7(12)
C28 C29 C30 C25 0.3(12)
C26 C25 C30 C29 0.1(10)
Si1 C25 C30 C29 177.7(6)
C37 Si2 C31 C32 -148.4(6)
C5 Si2 C31 C32 87.1(6)
C8 Si2 C31 C32 -19.0(7)
C37 Si2 C31 C36 33.0(7)
C5 Si2 C31 C36 -91.5(7)
C8 Si2 C31 C36 162.4(6)
C36 C31 C32 C33 -2.6(11)
Si2 C31 C32 C33 178.7(6)
C31 C32 C33 C34 0.1(12)
C32 C33 C34 C35 2.3(12)
C33 C34 C35 C36 -2.1(13)
C34 C35 C36 C31 -0.6(13)
C32 C31 C36 C35 2.9(12)
Si2 C31 C36 C35 -178.4(6)
C31 Si2 C37 C42 -158.6(5)
C5 Si2 C37 C42 -31.6(6)
C8 Si2 C37 C42 69.9(6)
C31 Si2 C37 C38 25.8(7)
C5 Si2 C37 C38 152.8(6)
C8 Si2 C37 C38 -105.7(6)
C42 C37 C38 C39 -0.6(11)
Si2 C37 C38 C39 175.1(6)
C37 C38 C39 C40 -0.2(12)
C38 C39 C40 C41 -0.1(12)
C39 C40 C41 C42 1.2(12)
C40 C41 C42 C37 -2.0(12)
C38 C37 C42 C41 1.7(11)
Si2 C37 C42 C41 -174.2(6)
C49 Si3 C43 C44 120.6(6)
C14 Si3 C43 C44 -112.7(6)
C11 Si3 C43 C44 -10.0(7)
C49 Si3 C43 C48 -60.6(6)
C14 Si3 C43 C48 66.2(6)
C11 Si3 C43 C48 168.9(5)
C48 C43 C44 C45 -0.8(10)
Si3 C43 C44 C45 178.1(6)
C43 C44 C45 C46 0.4(11)
C44 C45 C46 C47 -0.7(11)
C45 C46 C47 C48 1.4(11)
C46 C47 C48 C43 -1.8(11)
C44 C43 C48 C47 1.4(10)
Si3 C43 C48 C47 -177.6(5)
C43 Si3 C49 C54 172.1(6)
C14 Si3 C49 C54 43.2(6)
C11 Si3 C49 C54 -58.8(7)
C43 Si3 C49 C50 -14.4(7)
C14 Si3 C49 C50 -143.2(6)
C11 Si3 C49 C50 114.7(6)
C54 C49 C50 C51 -0.3(11)
Si3 C49 C50 C51 -174.0(6)
C49 C50 C51 C52 -0.8(12)
C50 C51 C52 C53 0.6(13)
C51 C52 C53 C54 0.7(12)
C50 C49 C54 C53 1.7(11)
Si3 C49 C54 C53 175.8(6)
C52 C53 C54 C49 -1.9(12)
C3 O1 C55 C56 -169.7(5)
O1 C55 C56 C57 178.0(6)
C55 C56 C57 C58 -76.0(8)
C4 O2 C59 C60 -137.7(6)
O2 C59 C60 C61 -68.5(9)
C59 C60 C61 C62 -67.5(9)
C9 O3 C63 C64 -174.3(6)
O3 C63 C64 C66 -129(2)
O3 C63 C64 C65 -73.7(8)
C66 C64 C65 C67 39(3)
C63 C64 C65 C67 -71.8(9)
C65 C64 C66 C67 -47(3)
C63 C64 C66 C67 49(4)
C64 C66 C67 C65 46(3)
C64 C65 C67 C66 -38(3)
C10 O4 C68 C69 157.2(6)
O4 C68 C69 C70 -56.8(8)
C68 C69 C70 C71 -168.6(6)
C15 O5 C72 C73 177.9(6)
O5 C72 C73 C74 -172.5(6)
C72 C73 C74 C75 -55.8(9)
C16 O6 C76 C77 154.1(5)
O6 C76 C77 C78 65.7(7)
C76 C77 C78 C79 175.9(6)
C85 C80 C81 C82 4.3(10)
C97 C80 C81 C82 -177.6(6)
C85 C80 C81 Si4 -176.8(5)
C97 C80 C81 Si4 1.2(7)
C98 Si4 C81 C82 -69.6(9)
C104 Si4 C81 C82 57.8(9)
C96 Si4 C81 C82 176.3(8)
C98 Si4 C81 C80 111.9(5)
C104 Si4 C81 C80 -120.6(5)
C96 Si4 C81 C80 -2.2(5)
C80 C81 C82 O7 173.7(6)
Si4 C81 C82 O7 -4.7(12)
C80 C81 C82 C83 -1.9(10)
Si4 C81 C82 C83 179.7(6)
C81 C82 C83 O8 178.1(6)
O7 C82 C83 O8 2.5(9)
C81 C82 C83 C84 -1.5(11)
O7 C82 C83 C84 -177.0(6)
O8 C83 C84 C85 -177.1(6)
C82 C83 C84 C85 2.5(9)
O8 C83 C84 Si5 9.8(12)
C82 C83 C84 Si5 -170.7(6)
C116 Si5 C84 C83 -65.5(8)
C110 Si5 C84 C83 67.3(8)
C87 Si5 C84 C83 179.0(8)
C116 Si5 C84 C85 120.9(4)
C110 Si5 C84 C85 -106.3(5)
C87 Si5 C84 C85 5.4(4)
C81 C80 C85 C84 -3.4(10)
C97 C80 C85 C84 178.5(6)
C81 C80 C85 C86 177.2(6)
C97 C80 C85 C86 -0.8(9)
C83 C84 C85 C80 -0.1(9)
Si5 C84 C85 C80 175.4(5)
C83 C84 C85 C86 179.3(6)
Si5 C84 C85 C86 -5.2(7)
C80 C85 C86 C91 2.5(9)
C84 C85 C86 C91 -176.9(6)
C80 C85 C86 C87 -178.7(6)
C84 C85 C86 C87 1.9(9)
C91 C86 C87 C88 0.3(9)
C85 C86 C87 C88 -178.5(5)
C91 C86 C87 Si5 -178.5(5)
C85 C86 C87 Si5 2.7(7)
C116 Si5 C87 C88 53.5(7)
C110 Si5 C87 C88 -69.8(7)
C84 Si5 C87 C88 176.8(7)
C116 Si5 C87 C86 -128.0(4)
C110 Si5 C87 C86 108.7(5)
C84 Si5 C87 C86 -4.6(4)
C86 C87 C88 O9 -178.0(5)
Si5 C87 C88 O9 0.4(10)
C86 C87 C88 C89 -2.5(9)
Si5 C87 C88 C89 175.9(5)
C87 C88 C89 O10 -176.0(5)
O9 C88 C89 O10 -0.6(8)
C87 C88 C89 C90 4.1(10)
O9 C88 C89 C90 179.5(5)
O10 C89 C90 C91 177.0(5)
C88 C89 C90 C91 -3.1(9)
O10 C89 C90 Si6 -9.1(12)
C88 C89 C90 Si6 170.9(5)
C122 Si6 C90 C89 64.7(8)
C128 Si6 C90 C89 -63.8(8)
C93 Si6 C90 C89 -179.3(8)
C122 Si6 C90 C91 -121.0(4)
C128 Si6 C90 C91 110.6(4)
C93 Si6 C90 C91 -5.0(4)
C87 C86 C91 C90 0.4(9)
C85 C86 C91 C90 179.2(6)
C87 C86 C91 C92 -179.8(6)
C85 C86 C91 C92 -1.1(9)
C89 C90 C91 C86 0.9(9)
Si6 C90 C91 C86 -175.1(5)
C89 C90 C91 C92 -178.8(5)
Si6 C90 C91 C92 5.2(7)
C86 C91 C92 C97 -2.1(9)
C90 C91 C92 C97 177.7(6)
C86 C91 C92 C93 177.8(6)
C90 C91 C92 C93 -2.4(8)
C97 C92 C93 C94 -2.0(9)
C91 C92 C93 C94 178.1(6)
C97 C92 C93 Si6 178.0(5)
C91 C92 C93 Si6 -1.9(6)
C122 Si6 C93 C92 124.3(4)
C128 Si6 C93 C92 -112.0(4)
C90 Si6 C93 C92 4.0(4)
C122 Si6 C93 C94 -55.6(7)
C128 Si6 C93 C94 68.0(7)
C90 Si6 C93 C94 -176.0(7)
C92 C93 C94 O11 174.1(5)
Si6 C93 C94 O11 -5.9(10)
C92 C93 C94 C95 1.2(9)
Si6 C93 C94 C95 -178.8(5)
O11 C94 C95 O12 10.6(9)
C93 C94 C95 O12 -176.4(5)
O11 C94 C95 C96 -173.9(6)
C93 C94 C95 C96 -0.9(9)
O12 C95 C96 C97 176.7(5)
C94 C95 C96 C97 1.1(9)
O12 C95 C96 Si4 -4.3(10)
C94 C95 C96 Si4 -179.9(5)
C98 Si4 C96 C95 66.8(8)
C104 Si4 C96 C95 -58.6(8)
C81 Si4 C96 C95 -176.4(7)
C98 Si4 C96 C97 -114.2(5)
C104 Si4 C96 C97 120.4(4)
C81 Si4 C96 C97 2.7(5)
C93 C92 C97 C96 2.4(10)
C91 C92 C97 C96 -177.7(6)
C93 C92 C97 C80 -176.2(6)
C91 C92 C97 C80 3.7(9)
C95 C96 C97 C92 -1.9(9)
Si4 C96 C97 C92 178.8(5)
C95 C96 C97 C80 176.7(6)
Si4 C96 C97 C80 -2.5(7)
C85 C80 C97 C92 -2.3(9)
C81 C80 C97 C92 179.6(6)
C85 C80 C97 C96 179.0(6)
C81 C80 C97 C96 0.9(9)
C81 C82 O7 C134 122.3(7)
C83 C82 O7 C134 -62.1(9)
C84 C83 O8 C138 11.6(10)
C82 C83 O8 C138 -168.0(6)
C87 C88 O9 C142 -102.7(6)
C89 C88 O9 C142 81.7(7)
C90 C89 O10 C146 -16.7(9)
C88 C89 O10 C146 163.3(5)
C93 C94 O11 C150 110.8(7)
C95 C94 O11 C150 -76.2(8)
C96 C95 O12 C155 100.5(7)
C94 C95 O12 C155 -83.9(7)
C104 Si4 C98 C99 -96.0(7)
C96 Si4 C98 C99 136.2(7)
C81 Si4 C98 C99 33.2(8)
C104 Si4 C98 C103 81.1(7)
C96 Si4 C98 C103 -46.7(8)
C81 Si4 C98 C103 -149.7(7)
C103 C98 C99 C100 0.8(13)
Si4 C98 C99 C100 178.0(7)
C98 C99 C100 C101 1.4(15)
C99 C100 C101 C102 -3.6(15)
C100 C101 C102 C103 3.7(14)
C99 C98 C103 C102 -0.7(13)
Si4 C98 C103 C102 -177.9(7)
C101 C102 C103 C98 -1.5(14)
C98 Si4 C104 C109 -48.5(7)
C96 Si4 C104 C109 77.1(6)
C81 Si4 C104 C109 -177.8(5)
C98 Si4 C104 C105 129.5(6)
C96 Si4 C104 C105 -104.8(6)
C81 Si4 C104 C105 0.3(6)
C109 C104 C105 C106 -0.4(10)
Si4 C104 C105 C106 -178.5(6)
C104 C105 C106 C107 0.6(11)
C105 C106 C107 C108 0.6(11)
C106 C107 C108 C109 -1.9(12)
C107 C108 C109 C104 2.1(12)
C105 C104 C109 C108 -0.9(11)
Si4 C104 C109 C108 177.2(6)
C116 Si5 C110 C115 34.4(7)
C87 Si5 C110 C115 156.8(6)
C84 Si5 C110 C115 -102.3(6)
C116 Si5 C110 C111 -149.8(5)
C87 Si5 C110 C111 -27.4(6)
C84 Si5 C110 C111 73.5(6)
C115 C110 C111 C112 -1.6(11)
Si5 C110 C111 C112 -177.6(6)
C110 C111 C112 C113 1.3(12)
C111 C112 C113 C114 -2.7(13)
C112 C113 C114 C115 4.4(13)
C113 C114 C115 C110 -4.8(12)
C111 C110 C115 C114 3.3(11)
Si5 C110 C115 C114 179.2(6)
C110 Si5 C116 C117 26.0(7)
C87 Si5 C116 C117 -95.8(6)
C84 Si5 C116 C117 158.4(6)
C110 Si5 C116 C121 -160.0(5)
C87 Si5 C116 C121 78.3(6)
C84 Si5 C116 C121 -27.6(7)
C121 C116 C117 C118 -3.0(11)
Si5 C116 C117 C118 171.4(6)
C116 C117 C118 C119 2.3(12)
C117 C118 C119 C120 -1.1(13)
C118 C119 C120 C121 0.8(13)
C119 C120 C121 C116 -1.6(12)
C117 C116 C121 C120 2.6(11)
Si5 C116 C121 C120 -171.7(6)
C128 Si6 C122 C127 7.2(6)
C93 Si6 C122 C127 132.3(5)
C90 Si6 C122 C127 -122.6(6)
C128 Si6 C122 C123 -171.7(5)
C93 Si6 C122 C123 -46.6(6)
C90 Si6 C122 C123 58.4(6)
C127 C122 C123 C124 0.2(11)
Si6 C122 C123 C124 179.2(6)
C122 C123 C124 C125 -1.2(13)
C123 C124 C125 C126 2.0(13)
C124 C125 C126 C127 -1.7(12)
C123 C122 C127 C126 0.0(10)
Si6 C122 C127 C126 -179.0(5)
C125 C126 C127 C122 0.8(11)
C122 Si6 C128 C129 -123.6(6)
C93 Si6 C128 C129 111.7(6)
C90 Si6 C128 C129 8.4(7)
C122 Si6 C128 C133 56.5(6)
C93 Si6 C128 C133 -68.3(6)
C90 Si6 C128 C133 -171.5(5)
C133 C128 C129 C130 0.8(10)
Si6 C128 C129 C130 -179.2(5)
C128 C129 C130 C131 -2.1(11)
C129 C130 C131 C132 3.0(11)
C130 C131 C132 C133 -2.7(11)
C129 C128 C133 C132 -0.5(10)
Si6 C128 C133 C132 179.5(5)
C131 C132 C133 C128 1.5(11)
C82 O7 C134 C135 -155.5(6)
O7 C134 C135 C136 -178.4(9)
C134 C135 C136 C137 -27(2)
C83 O8 C138 C139 172.1(6)
O8 C138 C139 C140 177.3(7)
C138 C139 C140 C141 66.4(10)
C88 O9 C142 C143 -168.6(7)
O9 C142 C143 C144 -175.7(8)
C142 C143 C144 C145 -165.7(9)
C89 O10 C146 C147 -160.8(6)
O10 C146 C147 C148 -171.2(6)
C146 C147 C148 C149 73.9(9)
C94 O11 C150 C154 138(3)
C94 O11 C150 C151 158.2(7)
O11 C150 C151 C152 -179.0(9)
C154 C150 C151 C152 -27(4)
C150 C151 C152 C154 30(4)
C150 C151 C152 C153 -170.1(9)
C153 C152 C154 C150 -107(8)
C151 C152 C154 C150 -70(8)
O11 C150 C154 C152 107(8)
C151 C150 C154 C152 70(9)
C95 O12 C155 C156 -179.5(6)
O12 C155 C156 C157 168.7(6)
C155 C156 C157 C158 65.0(9)
